data_4075551
loop_
_publ_author_name
'Chiong, Hendrich A.'
'Daugulis, Olafs'

_publ_section_title
;
 Monomeric Silver(I) \b-Diketiminate Complexes
;
_journal_issue 17
_journal_name_full Organometallics
_journal_page_first 4054
_journal_paper_doi 10.1021/om0603621
_journal_volume 25
_journal_year 2006
_chemical_formula_moiety 'C23 H11 N2 F18 Ag, 0.5 C6 H6'
_chemical_formula_sum 'C26 H14 Ag F18 N2'
_chemical_formula_weight 804.26
_chemical_name_systematic
; 
 ? 
;
_space_group_IT_number 13
_symmetry_cell_setting monoclinic
_symmetry_space_group_name_Hall '-P 2yac'
_symmetry_space_group_name_H-M 'P 1 2/n 1'
_atom_sites_solution_hydrogens geom
_atom_sites_solution_primary direct
_atom_sites_solution_secondary difmap
_audit_creation_method SHELXL-97
_cell_angle_alpha 90.00
_cell_angle_beta 91.367(1)
_cell_angle_gamma 90.00
_cell_formula_units_Z 8
_cell_length_a 22.3715(13)
_cell_length_b 10.3286(6)
_cell_length_c 25.7565(15)
_cell_measurement_reflns_used 6713
_cell_measurement_temperature 223(2)
_cell_measurement_theta_max 23.56
_cell_measurement_theta_min 1.19
_cell_volume 5949.8(6)
_computing_cell_refinement 'Bruker SAINT software (Bruker, 1999)'
_computing_data_collection 'Siemens SMART software (Siemens, 1996)'
_computing_data_reduction 'Bruker SAINT software (Bruker, 1999)'
_computing_structure_refinement 'SHELXL-97 (Sheldrick, 1997)'
_computing_structure_solution 'SHELXS-97 (Sheldrick, 1997)'
_diffrn_ambient_temperature 223(2)
_diffrn_detector_area_resol_mean 1K
_diffrn_measured_fraction_theta_full 0.994
_diffrn_measured_fraction_theta_max 0.994
_diffrn_measurement_device_type 'Siemens SMART CCD'
_diffrn_measurement_method CCD
_diffrn_radiation_monochromator graphite
_diffrn_radiation_source 'fine-focus sealed tube'
_diffrn_radiation_type MoK\a
_diffrn_radiation_wavelength 0.71073
_diffrn_reflns_av_R_equivalents 0.0365
_diffrn_reflns_av_sigmaI/netI 0.0201
_diffrn_reflns_limit_h_max 25
_diffrn_reflns_limit_h_min -25
_diffrn_reflns_limit_k_max 11
_diffrn_reflns_limit_k_min 0
_diffrn_reflns_limit_l_max 28
_diffrn_reflns_limit_l_min 0
_diffrn_reflns_number 27577
_diffrn_reflns_theta_full 23.56
_diffrn_reflns_theta_max 23.56
_diffrn_reflns_theta_min 1.19
_diffrn_standards_decay_% 0.0
_exptl_absorpt_coefficient_mu 0.811
_exptl_absorpt_correction_T_max 0.9578
_exptl_absorpt_correction_T_min 0.7436
_exptl_absorpt_correction_type empirical
_exptl_crystal_colour 'Bright yellow'
_exptl_crystal_density_diffrn 1.796
_exptl_crystal_density_method 'not measured'
_exptl_crystal_description Block
_exptl_crystal_F_000 3144
_exptl_crystal_size_max 0.50
_exptl_crystal_size_mid 0.40
_exptl_crystal_size_min 0.20
_refine_diff_density_max 0.944
_refine_diff_density_min -0.701
_refine_diff_density_rms 0.114
_refine_ls_extinction_coef 0.00019(6)
_refine_ls_extinction_expression Fc^*^=kFc[1+0.001xFc^2^\l^3^/sin(2\q)]^-1/4^
_refine_ls_extinction_method SHELXL
_refine_ls_goodness_of_fit_ref 1.147
_refine_ls_hydrogen_treatment mixed
_refine_ls_matrix_type full
_refine_ls_number_parameters 653
_refine_ls_number_reflns 8829
_refine_ls_number_restraints 40
_refine_ls_restrained_S_all 1.148
_refine_ls_R_factor_all 0.0858
_refine_ls_R_factor_gt 0.0623
_refine_ls_shift/su_max 0.300
_refine_ls_shift/su_mean 0.032
_refine_ls_structure_factor_coef Fsqd
_refine_ls_weighting_details 'calc w=1/[\s^2^(Fo^2^)+(0.0421P)^2^+50.6251P] where P=(Fo^2^+2Fc^2^)/3'
_refine_ls_weighting_scheme calc
_refine_ls_wR_factor_gt 0.1416
_refine_ls_wR_factor_ref 0.1666
_reflns_number_gt 6598
_reflns_number_total 9392
_reflns_threshold_expression >4sigma(I)
_cod_data_source_file om0603621si20060425_100200.cif
_cod_data_source_block k911
_cod_depositor_comments
;
The following automatic conversions were performed:

'_symmetry_cell_setting' value 'Monoclinic' changed to 'monoclinic'
according to /home/saulius/struct/CIF-dictionaries/cif_core.dic
dictionary named 'cif_core.dic' version 2.4.1 from
2010-06-29.

'_exptl_absorpt_correction_type' value 'Empirical'
changed to 'empirical' according to
/home/saulius/struct/CIF-dictionaries/cif_core.dic dictionary named
'cif_core.dic' version 2.4.1 from 2010-06-29.

Automatic conversion script
Id: cif_fix_values 1715 2011-07-08 13:25:40Z adriana 
;
_cod_original_sg_symbol_H-M P2/n
_cod_original_formula_sum 'C26 H14 N2 F18 Ag'
_cod_database_code 4075551

loop_
_symmetry_equiv_pos_as_xyz
'x, y, z'
'-x+1/2, y, -z+1/2'
'-x, -y, -z'
'x-1/2, -y, z-1/2'

loop_
_atom_site_label
_atom_site_type_symbol
_atom_site_fract_x
_atom_site_fract_y
_atom_site_fract_z
_atom_site_U_iso_or_equiv
_atom_site_adp_type
_atom_site_occupancy
_atom_site_symmetry_multiplicity
_atom_site_calc_flag
_atom_site_refinement_flags
_atom_site_disorder_assembly
_atom_site_disorder_group
Ag1 Ag 0.75704(2) 0.63935(6) 0.61499(2) 0.04066(19) Uani 1 1 d . . .
Ag2 Ag 0.61892(3) 0.84808(6) 0.33475(2) 0.0438(2) Uani 1 1 d . . .
C6 C 0.5849(3) 0.4353(8) 0.6580(3) 0.042(2) Uiso 0.50 1 d PGD A 1
F1 F 0.5775(5) 0.3343(8) 0.6886(4) 0.051(2) Uiso 0.50 1 d PG A 1
F2 F 0.5601(6) 0.5340(8) 0.6819(5) 0.051(2) Uiso 0.50 1 d PG A 1
F3 F 0.5517(5) 0.4136(12) 0.6158(3) 0.051(2) Uiso 0.50 1 d PG A 1
C7 C 0.7761(4) 0.2115(7) 0.6529(4) 0.045(3) Uiso 0.50 1 d PGD A 1
F4 F 0.8273(4) 0.2130(13) 0.6795(4) 0.071(2) Uiso 0.50 1 d PG A 1
F5 F 0.7406(4) 0.1334(14) 0.6785(4) 0.071(2) Uiso 0.50 1 d PG A 1
F6 F 0.7869(5) 0.1533(11) 0.6084(3) 0.071(2) Uiso 0.50 1 d PG A 1
C14 C 0.5752(3) 1.0112(6) 0.6414(3) 0.046(2) Uiso 0.50 1 d PGD A 1
F7 F 0.5215(3) 1.0637(13) 0.6373(5) 0.0499(19) Uiso 0.50 1 d PG A 1
F8 F 0.5878(6) 1.0045(11) 0.6917(3) 0.0499(19) Uiso 0.50 1 d PG A 1
F9 F 0.6126(4) 1.0964(11) 0.6221(4) 0.0499(19) Uiso 0.50 1 d PG A 1
C15 C 0.5110(4) 0.7172(8) 0.4963(3) 0.044(2) Uiso 0.40 1 d PGD A 1
F10 F 0.4595(5) 0.6624(11) 0.5072(5) 0.0419(18) Uiso 0.40 1 d PG A 1
F11 F 0.4973(6) 0.8240(7) 0.4704(4) 0.0419(18) Uiso 0.40 1 d PG A 1
F12 F 0.5371(5) 0.6397(11) 0.4629(5) 0.0419(18) Uiso 0.40 1 d PG A 1
C22 C 1.0006(4) 0.5150(9) 0.6592(4) 0.066(3) Uiso 0.40 1 d PGD A 1
F13 F 0.9997(8) 0.6422(10) 0.6542(8) 0.074(2) Uiso 0.40 1 d PG A 1
F14 F 0.9961(7) 0.4921(19) 0.7094(4) 0.074(2) Uiso 0.40 1 d PG A 1
F15 F 1.0547(5) 0.4776(19) 0.6466(6) 0.074(2) Uiso 0.40 1 d PG A 1
C23 C 0.9293(8) 0.3071(16) 0.4962(4) 0.092(5) Uiso 0.37 1 d PGD A 1
F16 F 0.8945(8) 0.359(2) 0.4597(9) 0.119(5) Uiso 0.37 1 d PG A 1
F17 F 0.9845(7) 0.320(2) 0.4797(10) 0.119(5) Uiso 0.37 1 d PG A 1
F18 F 0.9177(10) 0.1818(16) 0.4958(9) 0.119(5) Uiso 0.37 1 d PG A 1
C6' C 0.5886(4) 0.4522(13) 0.6709(5) 0.042(2) Uiso 0.30 1 d PGD A 2
F1' F 0.5839(10) 0.3502(13) 0.7014(7) 0.049(3) Uiso 0.30 1 d PG A 2
F2' F 0.5725(7) 0.5525(12) 0.6991(6) 0.049(3) Uiso 0.30 1 d PG A 2
F3' F 0.5469(7) 0.4387(15) 0.6341(5) 0.049(3) Uiso 0.30 1 d PG A 2
C7' C 0.7737(7) 0.2223(10) 0.6724(6) 0.045(3) Uiso 0.25 1 d PGD A 2
F4' F 0.8277(8) 0.232(3) 0.6939(8) 0.057(4) Uiso 0.25 1 d PG A 2
F5' F 0.7411(8) 0.161(2) 0.7067(7) 0.057(4) Uiso 0.25 1 d PG A 2
F6' F 0.7787(9) 0.1428(19) 0.6326(6) 0.057(4) Uiso 0.25 1 d PG A 2
C14' C 0.5772(8) 1.0078(12) 0.6439(6) 0.046(2) Uiso 0.25 1 d PGD A 2
F7' F 0.5344(8) 1.089(2) 0.6292(9) 0.078(6) Uiso 0.25 1 d PG A 2
F8' F 0.5693(10) 0.987(3) 0.6938(7) 0.078(6) Uiso 0.25 1 d PG A 2
F9' F 0.6279(7) 1.072(2) 0.6406(9) 0.078(6) Uiso 0.25 1 d PG A 2
C15' C 0.5064(5) 0.7278(12) 0.4986(4) 0.044(2) Uiso 0.30 1 d PGD A 2
F10' F 0.4680(7) 0.6314(13) 0.5019(7) 0.062(3) Uiso 0.30 1 d PG A 2
F11' F 0.4743(7) 0.8306(11) 0.4856(7) 0.062(3) Uiso 0.30 1 d PG A 2
F12' F 0.5399(6) 0.7019(18) 0.4584(6) 0.062(3) Uiso 0.30 1 d PG A 2
C22' C 1.0013(5) 0.5152(14) 0.6593(5) 0.066(3) Uiso 0.30 1 d PGD A 2
F13' F 1.0275(13) 0.613(2) 0.6357(8) 0.092(4) Uiso 0.30 1 d PG A 2
F14' F 0.9852(9) 0.561(3) 0.7048(8) 0.092(4) Uiso 0.30 1 d PG A 2
F15' F 1.0435(11) 0.4286(17) 0.6690(11) 0.092(4) Uiso 0.30 1 d PG A 2
C23' C 0.9350(7) 0.2725(15) 0.5037(5) 0.092(5) Uiso 0.31 1 d PGD A 2
F16' F 0.9703(9) 0.3429(18) 0.4746(10) 0.095(4) Uiso 0.31 1 d PG A 2
F17' F 0.9644(9) 0.1641(18) 0.5134(8) 0.095(4) Uiso 0.31 1 d PG A 2
F18' F 0.8885(7) 0.241(2) 0.4738(8) 0.095(4) Uiso 0.31 1 d PG A 2
C6" C 0.5862(5) 0.4382(19) 0.6630(8) 0.042(2) Uiso 0.20 1 d PGD A 3
F1" F 0.5806(14) 0.369(2) 0.7056(9) 0.055(5) Uiso 0.20 1 d PG A 3
F2" F 0.5550(14) 0.5448(17) 0.6704(11) 0.055(5) Uiso 0.20 1 d PG A 3
F3" F 0.5579(12) 0.374(2) 0.6256(9) 0.055(5) Uiso 0.20 1 d PG A 3
C7" C 0.7816(6) 0.2265(11) 0.6703(5) 0.045(3) Uiso 0.25 1 d PGD A 3
F4" F 0.8222(7) 0.2483(19) 0.7073(6) 0.043(3) Uiso 0.25 1 d PG A 3
F5" F 0.7432(7) 0.144(2) 0.6903(7) 0.043(3) Uiso 0.25 1 d PG A 3
F6" F 0.8091(7) 0.1630(16) 0.6334(5) 0.043(3) Uiso 0.25 1 d PG A 3
C14" C 0.5773(6) 1.0150(9) 0.6413(5) 0.046(2) Uiso 0.25 1 d PGD A 3
F7" F 0.5230(5) 1.048(2) 0.6553(7) 0.050(4) Uiso 0.25 1 d PG A 3
F8" F 0.6111(7) 1.0221(18) 0.6839(6) 0.050(4) Uiso 0.25 1 d PG A 3
F9" F 0.5957(8) 1.1081(19) 0.6104(6) 0.050(4) Uiso 0.25 1 d PG A 3
C15" C 0.5181(6) 0.7182(13) 0.4918(4) 0.044(2) Uiso 0.30 1 d PGD A 3
F10" F 0.4595(6) 0.7136(18) 0.4964(7) 0.067(4) Uiso 0.30 1 d PG A 3
F11" F 0.5283(8) 0.8113(13) 0.4581(7) 0.067(4) Uiso 0.30 1 d PG A 3
F12" F 0.5336(8) 0.6089(13) 0.4692(8) 0.067(4) Uiso 0.30 1 d PG A 3
C22" C 0.9985(5) 0.5230(12) 0.6601(4) 0.066(3) Uiso 0.30 1 d PGD A 3
F13" F 0.9838(7) 0.6328(16) 0.6828(10) 0.071(3) Uiso 0.30 1 d PG A 3
F14" F 1.0134(10) 0.4428(16) 0.6982(8) 0.071(3) Uiso 0.30 1 d PG A 3
F15" F 1.0480(8) 0.546(3) 0.6349(6) 0.071(3) Uiso 0.30 1 d PG A 3
C23" C 0.9206(7) 0.2703(15) 0.5011(4) 0.092(5) Uiso 0.32 1 d PGD A 3
F16" F 0.9127(10) 0.3511(18) 0.4618(9) 0.093(4) Uiso 0.32 1 d PG A 3
F17" F 0.9747(6) 0.221(2) 0.4961(8) 0.093(4) Uiso 0.32 1 d PG A 3
F18" F 0.8828(8) 0.1739(18) 0.4930(8) 0.093(4) Uiso 0.32 1 d PG A 3
C29 C 0.6748(4) 1.0506(9) 0.4843(3) 0.040(2) Uiso 0.50 1 d PGD B 1
F19 F 0.7331(4) 1.0677(12) 0.4893(5) 0.049(3) Uiso 0.50 1 d PG B 1
F20 F 0.6503(7) 1.1508(11) 0.5073(6) 0.049(3) Uiso 0.50 1 d PG B 1
F21 F 0.6620(5) 0.9483(11) 0.5127(5) 0.049(3) Uiso 0.50 1 d PG B 1
C30 C 0.5896(9) 1.2843(11) 0.3370(6) 0.037(2) Uiso 0.25 1 d PGD B 1
F22 F 0.5624(12) 1.341(3) 0.3758(6) 0.052(5) Uiso 0.25 1 d PG B 1
F23 F 0.6372(8) 1.356(2) 0.3281(8) 0.052(5) Uiso 0.25 1 d PG B 1
F24 F 0.5538(9) 1.297(2) 0.2959(6) 0.052(5) Uiso 0.25 1 d PG B 1
C37 C 0.7053(3) 0.4711(6) 0.4686(3) 0.044(2) Uiso 0.45 1 d PGD B 1
F25 F 0.7213(5) 0.4379(11) 0.5164(3) 0.0575(18) Uiso 0.45 1 d PG B 1
F26 F 0.6466(3) 0.4585(12) 0.4658(4) 0.0575(18) Uiso 0.45 1 d PG B 1
F27 F 0.7272(5) 0.3813(10) 0.4379(4) 0.0575(18) Uiso 0.45 1 d PG B 1
C38 C 0.8741(4) 0.7856(12) 0.4441(5) 0.064(3) Uiso 0.35 1 d PGD B 1
F28 F 0.8860(8) 0.9108(10) 0.4446(7) 0.079(4) Uiso 0.35 1 d PG B 1
F29 F 0.9057(9) 0.7355(15) 0.4830(6) 0.079(4) Uiso 0.35 1 d PG B 1
F30 F 0.8972(8) 0.7393(15) 0.4012(5) 0.079(4) Uiso 0.35 1 d PG B 1
C45 C 0.4883(3) 1.0068(9) 0.1544(3) 0.069(3) Uiso 0.50 1 d PGD B 1
F31 F 0.4825(6) 0.8800(8) 0.1580(6) 0.076(2) Uiso 0.50 1 d PG B 1
F32 F 0.4397(6) 1.0562(12) 0.1748(5) 0.076(2) Uiso 0.50 1 d PG B 1
F33 F 0.4852(6) 1.0344(16) 0.1044(3) 0.076(2) Uiso 0.50 1 d PG B 1
C46 C 0.6877(3) 1.2186(8) 0.1507(3) 0.056(2) Uiso 0.50 1 d PGD B 1
F34 F 0.6905(6) 1.1760(11) 0.1025(4) 0.076(2) Uiso 0.50 1 d PG B 1
F35 F 0.6806(5) 1.3452(8) 0.1471(5) 0.076(2) Uiso 0.50 1 d PG B 1
F36 F 0.7413(4) 1.2000(13) 0.1721(4) 0.076(2) Uiso 0.50 1 d PG B 1
C29' C 0.6812(7) 1.0656(17) 0.4822(4) 0.040(2) Uiso 0.25 1 d PGD B 2
F19' F 0.7388(8) 1.093(3) 0.4810(9) 0.047(5) Uiso 0.25 1 d PG B 2
F20' F 0.6553(11) 1.1697(19) 0.5010(10) 0.047(5) Uiso 0.25 1 d PG B 2
F21' F 0.6755(11) 0.9740(17) 0.5174(8) 0.047(5) Uiso 0.25 1 d PG B 2
C30' C 0.5926(6) 1.2862(8) 0.3373(4) 0.037(2) Uiso 0.30 1 d PGD B 2
F22' F 0.5799(6) 1.3619(16) 0.3768(4) 0.035(3) Uiso 0.30 1 d PG B 2
F23' F 0.6360(7) 1.3452(18) 0.3127(7) 0.035(3) Uiso 0.30 1 d PG B 2
F24' F 0.5454(8) 1.2889(19) 0.3056(6) 0.035(3) Uiso 0.30 1 d PG B 2
C37' C 0.7100(6) 0.4658(9) 0.4597(6) 0.044(2) Uiso 0.25 1 d PGD B 2
F25' F 0.7479(7) 0.396(2) 0.4879(8) 0.066(3) Uiso 0.25 1 d PG B 2
F26' F 0.6584(7) 0.458(2) 0.4834(7) 0.066(3) Uiso 0.25 1 d PG B 2
F27' F 0.7025(9) 0.404(2) 0.4151(5) 0.066(3) Uiso 0.25 1 d PG B 2
C38' C 0.8731(4) 0.7881(13) 0.4559(5) 0.064(3) Uiso 0.35 1 d PGD B 2
F28' F 0.8840(8) 0.8927(13) 0.4840(6) 0.075(4) Uiso 0.35 1 d PG B 2
F29' F 0.9033(9) 0.6937(13) 0.4790(7) 0.075(4) Uiso 0.35 1 d PG B 2
F30' F 0.8987(8) 0.8075(16) 0.4109(5) 0.075(4) Uiso 0.35 1 d PG B 2
C45' C 0.4859(5) 1.0163(17) 0.1534(6) 0.069(3) Uiso 0.25 1 d PGD B 2
F31' F 0.4903(10) 0.8993(19) 0.1332(10) 0.080(5) Uiso 0.25 1 d PG B 2
F32' F 0.4385(11) 1.013(2) 0.1829(8) 0.080(5) Uiso 0.25 1 d PG B 2
F33' F 0.4722(11) 1.095(2) 0.1144(9) 0.080(5) Uiso 0.25 1 d PG B 2
C46' C 0.6875(5) 1.2324(12) 0.1535(5) 0.056(2) Uiso 0.25 1 d PGD B 2
F34' F 0.7126(8) 1.1603(14) 0.1178(7) 0.054(3) Uiso 0.25 1 d PG B 2
F35' F 0.6659(7) 1.3348(15) 0.1288(7) 0.054(3) Uiso 0.25 1 d PG B 2
F36' F 0.7315(8) 1.2748(19) 0.1841(5) 0.054(3) Uiso 0.25 1 d PG B 2
C29" C 0.6727(7) 1.0469(14) 0.4845(4) 0.040(2) Uiso 0.25 1 d PGD B 3
F19" F 0.7254(6) 1.103(2) 0.4896(9) 0.042(4) Uiso 0.25 1 d PG B 3
F20" F 0.6343(7) 1.1261(16) 0.5062(8) 0.042(4) Uiso 0.25 1 d PG B 3
F21" F 0.6751(11) 0.9424(15) 0.5139(10) 0.042(4) Uiso 0.25 1 d PG B 3
C30" C 0.5779(4) 1.2734(8) 0.3362(3) 0.037(2) Uiso 0.45 1 d PGD B 3
F22" F 0.5649(7) 1.3477(19) 0.3760(4) 0.048(3) Uiso 0.45 1 d PG B 3
F23" F 0.6153(4) 1.3412(11) 0.3081(4) 0.048(3) Uiso 0.45 1 d PG B 3
F24" F 0.5282(4) 1.2622(11) 0.3079(4) 0.048(3) Uiso 0.45 1 d PG B 3
C37" C 0.7088(5) 0.4723(8) 0.4708(4) 0.044(2) Uiso 0.30 1 d PGD B 3
F25" F 0.6956(7) 0.4608(15) 0.5202(4) 0.053(3) Uiso 0.30 1 d PG B 3
F26" F 0.6598(6) 0.4393(16) 0.4444(5) 0.053(3) Uiso 0.30 1 d PG B 3
F27" F 0.7488(5) 0.3818(14) 0.4614(6) 0.053(3) Uiso 0.30 1 d PG B 3
C38" C 0.8729(4) 0.7836(13) 0.4389(6) 0.064(3) Uiso 0.30 1 d PGD B 3
F28" F 0.8864(9) 0.8925(13) 0.4632(7) 0.059(4) Uiso 0.30 1 d PG B 3
F29" F 0.9073(8) 0.6939(13) 0.4606(6) 0.059(4) Uiso 0.30 1 d PG B 3
F30" F 0.8914(8) 0.7974(18) 0.3909(5) 0.059(4) Uiso 0.30 1 d PG B 3
C45" C 0.4888(6) 0.9958(17) 0.1551(6) 0.069(3) Uiso 0.25 1 d PGD B 3
F31" F 0.4658(12) 0.8907(19) 0.1759(9) 0.082(6) Uiso 0.25 1 d PG B 3
F32" F 0.4469(12) 1.0854(17) 0.1577(10) 0.082(6) Uiso 0.25 1 d PG B 3
F33" F 0.4950(11) 0.970(3) 0.1053(7) 0.082(6) Uiso 0.25 1 d PG B 3
C46" C 0.6918(5) 1.2059(14) 0.1526(6) 0.056(2) Uiso 0.25 1 d PGD B 3
F34" F 0.6811(9) 1.226(2) 0.1026(6) 0.071(4) Uiso 0.25 1 d PG B 3
F35" F 0.7094(10) 1.3185(17) 0.1718(8) 0.071(4) Uiso 0.25 1 d PG B 3
F36" F 0.7387(8) 1.1285(17) 0.1557(8) 0.071(4) Uiso 0.25 1 d PG B 3
N1 N 0.6641(3) 0.5775(6) 0.6255(2) 0.0371(14) Uani 1 1 d . A .
N2 N 0.7859(3) 0.4392(6) 0.6292(3) 0.0394(15) Uani 1 1 d . A .
N3 N 0.6648(3) 0.9119(6) 0.4071(3) 0.0400(15) Uani 1 1 d . B .
N4 N 0.6076(3) 1.0544(6) 0.3153(2) 0.0390(15) Uani 1 1 d . B .
C1 C 0.7684(8) 0.849(2) 0.6036(9) 0.057(6) Uiso 0.50 1 d PD C 1
H1A H 0.7526 0.8842 0.5708 0.068 Uiso 0.50 1 calc PR C 1
H1B H 0.7603 0.9038 0.6337 0.068 Uiso 0.50 1 calc PR C 1
C2 C 0.8251(8) 0.794(2) 0.6023(9) 0.048(6) Uiso 0.50 1 d PD C 1
H2A H 0.8524 0.8133 0.6316 0.058 Uiso 0.50 1 calc PR C 1
H2B H 0.8446 0.7937 0.5686 0.058 Uiso 0.50 1 calc PR C 1
C24 C 0.5924(11) 0.643(2) 0.3205(8) 0.052(6) Uiso 0.50 1 d PD D 1
H24A H 0.6248 0.5828 0.3129 0.062 Uiso 0.50 1 calc PR D 1
H24B H 0.5628 0.6070 0.3439 0.062 Uiso 0.50 1 calc PR D 1
C25 C 0.5705(13) 0.715(2) 0.2796(8) 0.055(7) Uiso 0.50 1 d PD D 1
H25A H 0.5269 0.7245 0.2771 0.066 Uiso 0.50 1 calc PR D 1
H25B H 0.5890 0.7002 0.2461 0.066 Uiso 0.50 1 calc PR D 1
C1' C 0.7820(7) 0.8365(17) 0.5856(7) 0.041(4) Uiso 0.50 1 d PD C 2
H1'A H 0.7706 0.8562 0.5495 0.049 Uiso 0.50 1 calc PR C 2
H1'B H 0.7762 0.9093 0.6093 0.049 Uiso 0.50 1 calc PR C 2
C2' C 0.8341(9) 0.764(2) 0.5933(9) 0.053(6) Uiso 0.50 1 d PD C 2
H2'A H 0.8609 0.7920 0.6218 0.063 Uiso 0.50 1 calc PR C 2
H2'B H 0.8553 0.7390 0.5620 0.063 Uiso 0.50 1 calc PR C 2
C24' C 0.6119(12) 0.642(2) 0.3246(8) 0.059(7) Uiso 0.50 1 d PD D 2
H24C H 0.6494 0.5957 0.3186 0.070 Uiso 0.50 1 calc PR D 2
H24D H 0.5858 0.5963 0.3485 0.070 Uiso 0.50 1 calc PR D 2
C25' C 0.5845(14) 0.696(3) 0.2817(10) 0.071(10) Uiso 0.50 1 d PD D 2
H25C H 0.5409 0.6867 0.2787 0.086 Uiso 0.50 1 calc PR D 2
H25D H 0.6048 0.6860 0.2487 0.086 Uiso 0.50 1 calc PR D 2
C3 C 0.6499(3) 0.4656(7) 0.6473(3) 0.0403(18) Uani 1 1 d D . .
C4 C 0.6900(4) 0.3647(8) 0.6597(3) 0.048(2) Uani 1 1 d . A .
H4 H 0.6732 0.2962 0.6784 0.058 Uiso 1 1 calc R . .
C5 C 0.7514(3) 0.3486(6) 0.6489(3) 0.045(2) Uani 1 1 d D . .
C8 C 0.6209(3) 0.6691(7) 0.6081(3) 0.0348(17) Uani 1 1 d . . .
C9 C 0.6170(3) 0.7885(8) 0.6327(3) 0.0415(19) Uani 1 1 d . A .
H9 H 0.6412 0.8053 0.6623 0.050 Uiso 1 1 calc R . .
C10 C 0.5783(3) 0.8826(6) 0.6145(3) 0.0378(18) Uani 1 1 d D . .
C11 C 0.5438(3) 0.8616(8) 0.5699(3) 0.0423(19) Uani 1 1 d . A .
H11 H 0.5179 0.9264 0.5570 0.051 Uiso 1 1 calc R . .
C12 C 0.5479(3) 0.7447(8) 0.5447(2) 0.0386(18) Uani 1 1 d D . .
C13 C 0.5858(3) 0.6476(7) 0.5632(3) 0.0379(17) Uani 1 1 d . A .
H13 H 0.5879 0.5680 0.5457 0.045 Uiso 1 1 calc R . .
C16 C 0.8460(3) 0.4159(7) 0.6145(3) 0.0402(18) Uani 1 1 d . . .
C17 C 0.8925(3) 0.4689(8) 0.6435(3) 0.0437(19) Uani 1 1 d . A .
H17 H 0.8846 0.5116 0.6748 0.052 Uiso 1 1 calc R . .
C18 C 0.9504(3) 0.4596(8) 0.6267(3) 0.051(2) Uani 1 1 d D . .
C19 C 0.9628(4) 0.3989(11) 0.5804(4) 0.067(3) Uani 1 1 d . A .
H19 H 1.0023 0.3929 0.5691 0.080 Uiso 1 1 calc R . .
C20 C 0.9165(4) 0.3475(11) 0.5512(3) 0.070(3) Uani 1 1 d D . .
C21 C 0.8585(4) 0.3558(9) 0.5682(4) 0.060(3) Uani 1 1 d . A .
H21 H 0.8272 0.3201 0.5479 0.072 Uiso 1 1 calc R . .
C26 C 0.6547(3) 1.0279(7) 0.4283(2) 0.0368(18) Uani 1 1 d D . .
C27 C 0.6237(3) 1.1298(7) 0.4042(3) 0.0390(18) Uani 1 1 d . B .
H27 H 0.6125 1.1975 0.4263 0.047 Uiso 1 1 calc R . .
C28 C 0.6067(3) 1.1459(6) 0.3513(3) 0.0364(17) Uani 1 1 d D . .
C31 C 0.7068(3) 0.8225(7) 0.4281(3) 0.0369(17) Uani 1 1 d . . .
C32 C 0.6881(3) 0.6980(7) 0.4398(3) 0.0384(18) Uani 1 1 d . B .
H32 H 0.6473 0.6771 0.4375 0.046 Uiso 1 1 calc R . .
C33 C 0.7288(3) 0.6048(6) 0.4549(3) 0.0422(19) Uani 1 1 d D . .
C34 C 0.7891(4) 0.6303(8) 0.4578(3) 0.049(2) Uani 1 1 d . B .
H34 H 0.8166 0.5654 0.4674 0.059 Uiso 1 1 calc R . .
C35 C 0.8081(2) 0.7539(8) 0.4463(3) 0.048(2) Uani 1 1 d D . .
C36 C 0.7674(3) 0.8501(8) 0.4307(3) 0.0445(19) Uani 1 1 d . B .
H36 H 0.7811 0.9331 0.4220 0.053 Uiso 1 1 calc R . .
C39 C 0.6002(3) 1.0816(7) 0.2614(3) 0.0344(17) Uani 1 1 d . . .
C40 C 0.5495(4) 1.0367(8) 0.2345(3) 0.045(2) Uani 1 1 d . B .
H40 H 0.5190 0.9948 0.2525 0.054 Uiso 1 1 calc R . .
C41 C 0.5440(3) 1.0537(8) 0.1813(3) 0.046(2) Uani 1 1 d D . .
C42 C 0.5886(4) 1.1126(8) 0.1540(3) 0.050(2) Uani 1 1 d . B .
H42 H 0.5849 1.1236 0.1178 0.060 Uiso 1 1 calc R . .
C43 C 0.6392(3) 1.1554(8) 0.1810(3) 0.046(2) Uani 1 1 d D . .
C44 C 0.6451(3) 1.1402(7) 0.2339(3) 0.0405(18) Uani 1 1 d . B .
H44 H 0.6798 1.1697 0.2514 0.049 Uiso 1 1 calc R . .
C47 C 0.7044(10) 0.847(3) 0.7591(16) 0.040(6) Uiso 0.25 1 d PG . 1
H47 H 0.6796 0.9215 0.7640 0.048 Uiso 0.25 1 d PG . 1
C48 C 0.680(2) 0.723(4) 0.7622(15) 0.040(6) Uiso 0.25 1 d PG . 1
H48 H 0.6384 0.7128 0.7693 0.048 Uiso 0.25 1 d PG . 1
C49 C 0.716(4) 0.615(2) 0.755(2) 0.040(6) Uiso 0.25 1 d PG . 1
H49 H 0.6991 0.5301 0.7574 0.048 Uiso 0.25 1 d PG . 1
C50 C 0.776(3) 0.631(2) 0.745(2) 0.040(6) Uiso 0.25 1 d PG . 1
H50 H 0.8011 0.5561 0.7401 0.048 Uiso 0.25 1 d PG . 1
C51 C 0.8006(18) 0.754(4) 0.7418(16) 0.040(6) Uiso 0.25 1 d PG . 1
H51 H 0.8423 0.7648 0.7348 0.048 Uiso 0.25 1 d PG . 1
C52 C 0.7647(10) 0.8622(19) 0.7489(16) 0.040(6) Uiso 0.25 1 d PG . 1
H52 H 0.7816 0.9475 0.7467 0.048 Uiso 0.25 1 d PG . 1
C47' C 0.725(3) 0.846(3) 0.7491(18) 0.060(8) Uiso 0.25 1 d PG . 2
H47' H 0.6973 0.9175 0.7511 0.072 Uiso 0.25 1 d PG . 2
C48' C 0.7039(17) 0.720(5) 0.7559(19) 0.060(8) Uiso 0.25 1 d PG . 2
H48' H 0.6625 0.7050 0.7626 0.072 Uiso 0.25 1 d PG . 2
C49' C 0.7433(17) 0.617(2) 0.7531(18) 0.060(8) Uiso 0.25 1 d PG . 2
H49' H 0.7291 0.5297 0.7578 0.072 Uiso 0.25 1 d PG . 2
C50' C 0.8033(15) 0.639(3) 0.7435(14) 0.060(8) Uiso 0.25 1 d PG . 2
H50' H 0.8306 0.5670 0.7415 0.072 Uiso 0.25 1 d PG . 2
C51' C 0.824(2) 0.764(5) 0.7367(16) 0.060(8) Uiso 0.25 1 d PG . 2
H51' H 0.8654 0.7795 0.7301 0.072 Uiso 0.25 1 d PG . 2
C52' C 0.785(3) 0.868(2) 0.7395(19) 0.060(8) Uiso 0.25 1 d PG . 2
H52' H 0.7988 0.9547 0.7349 0.072 Uiso 0.25 1 d PG . 2
C53 C 0.758(2) 0.857(3) 0.245(2) 0.075(9) Uiso 0.25 1 d PG . 1
H53 H 0.7548 0.9495 0.2415 0.090 Uiso 0.25 1 d PG . 1
C54 C 0.788(2) 0.805(5) 0.2880(17) 0.075(9) Uiso 0.25 1 d PG . 1
H54 H 0.8052 0.8604 0.3141 0.090 Uiso 0.25 1 d PG . 1
C55 C 0.7928(19) 0.671(6) 0.2932(19) 0.075(9) Uiso 0.25 1 d PG . 1
H55 H 0.8134 0.6347 0.3229 0.090 Uiso 0.25 1 d PG . 1
C56 C 0.768(2) 0.590(2) 0.255(3) 0.075(9) Uiso 0.25 1 d PG . 1
H56 H 0.7712 0.4978 0.2591 0.090 Uiso 0.25 1 d PG . 1
C57 C 0.738(2) 0.643(6) 0.212(2) 0.075(9) Uiso 0.25 1 d PG . 1
H57 H 0.7207 0.5869 0.1864 0.090 Uiso 0.25 1 d PG . 1
C58 C 0.733(2) 0.776(6) 0.2073(15) 0.075(9) Uiso 0.25 1 d PG . 1
H58 H 0.7125 0.8126 0.1776 0.090 Uiso 0.25 1 d PG . 1
C53' C 0.742(3) 0.852(3) 0.2391(16) 0.069(10) Uiso 0.25 1 d PG . 2
H53' H 0.7409 0.9423 0.2297 0.083 Uiso 0.25 1 d PG . 2
C54' C 0.769(3) 0.815(4) 0.2862(13) 0.069(10) Uiso 0.25 1 d PG . 2
H54' H 0.7850 0.8791 0.3095 0.083 Uiso 0.25 1 d PG . 2
C55' C 0.771(3) 0.685(4) 0.2997(13) 0.069(10) Uiso 0.25 1 d PG . 2
H55' H 0.7890 0.6590 0.3323 0.083 Uiso 0.25 1 d PG . 2
C56' C 0.747(3) 0.592(3) 0.266(2) 0.069(10) Uiso 0.25 1 d PG . 2
H56' H 0.7489 0.5020 0.2754 0.083 Uiso 0.25 1 d PG . 2
C57' C 0.721(3) 0.629(4) 0.2189(18) 0.069(10) Uiso 0.25 1 d PG . 2
H57' H 0.7047 0.5652 0.1956 0.083 Uiso 0.25 1 d PG . 2
C58' C 0.719(2) 0.760(5) 0.2054(11) 0.069(10) Uiso 0.25 1 d PG . 2
H58' H 0.7007 0.7853 0.1728 0.083 Uiso 0.25 1 d PG . 2

loop_
_atom_site_aniso_label
_atom_site_aniso_U_11
_atom_site_aniso_U_22
_atom_site_aniso_U_33
_atom_site_aniso_U_23
_atom_site_aniso_U_13
_atom_site_aniso_U_12
Ag1 0.0336(3) 0.0306(3) 0.0575(4) 0.0043(3) -0.0045(3) 0.0019(3)
Ag2 0.0516(4) 0.0265(3) 0.0528(4) 0.0029(3) -0.0048(3) 0.0012(3)
N1 0.032(3) 0.032(3) 0.047(4) -0.001(3) -0.002(3) 0.003(3)
N2 0.031(3) 0.030(3) 0.056(4) 0.002(3) -0.007(3) 0.008(3)
N3 0.039(4) 0.033(4) 0.048(4) 0.005(3) 0.000(3) 0.003(3)
N4 0.044(4) 0.031(3) 0.042(4) 0.004(3) -0.003(3) 0.002(3)
C3 0.035(4) 0.033(4) 0.053(5) -0.004(4) -0.005(4) -0.001(3)
C4 0.047(5) 0.031(4) 0.067(6) 0.007(4) -0.006(4) -0.001(4)
C5 0.039(4) 0.031(4) 0.064(5) 0.002(4) -0.010(4) 0.002(4)
C8 0.026(4) 0.038(4) 0.041(4) 0.001(3) 0.000(3) 0.002(3)
C9 0.038(4) 0.045(5) 0.041(4) -0.002(4) -0.002(3) -0.003(4)
C10 0.030(4) 0.037(4) 0.047(5) 0.000(4) 0.007(3) 0.003(3)
C11 0.030(4) 0.041(5) 0.056(5) 0.010(4) 0.002(4) 0.007(4)
C12 0.032(4) 0.045(5) 0.039(4) 0.004(4) 0.003(3) -0.002(4)
C13 0.036(4) 0.033(4) 0.044(4) -0.002(4) 0.003(3) 0.000(3)
C16 0.035(4) 0.037(4) 0.048(5) -0.003(4) -0.006(4) 0.007(3)
C17 0.042(5) 0.041(5) 0.047(5) -0.002(4) -0.002(4) 0.003(4)
C18 0.033(4) 0.058(5) 0.063(6) -0.002(5) -0.010(4) 0.007(4)
C19 0.044(5) 0.092(8) 0.065(6) -0.008(6) 0.001(5) 0.020(5)
C20 0.051(6) 0.103(8) 0.056(6) -0.021(6) -0.009(5) 0.030(6)
C21 0.048(5) 0.067(6) 0.063(6) -0.018(5) -0.019(4) 0.017(5)
C26 0.029(4) 0.039(4) 0.043(4) 0.005(4) 0.003(3) 0.003(3)
C27 0.041(4) 0.031(4) 0.046(5) 0.004(3) 0.008(3) 0.003(3)
C28 0.031(4) 0.033(4) 0.045(4) 0.004(4) 0.004(3) 0.004(3)
C31 0.039(4) 0.030(4) 0.041(4) 0.003(3) 0.001(3) 0.007(3)
C32 0.029(4) 0.040(4) 0.047(5) 0.007(4) 0.002(3) 0.003(3)
C33 0.043(5) 0.033(4) 0.051(5) 0.000(4) -0.004(4) 0.009(3)
C34 0.042(5) 0.043(5) 0.061(5) 0.001(4) -0.002(4) 0.020(4)
C35 0.030(4) 0.051(5) 0.063(6) 0.002(4) 0.003(4) 0.004(4)
C36 0.038(4) 0.041(5) 0.054(5) 0.004(4) 0.007(4) 0.001(4)
C39 0.037(4) 0.025(4) 0.041(4) 0.001(3) -0.001(3) 0.005(3)
C40 0.040(4) 0.041(5) 0.053(5) 0.009(4) 0.007(4) 0.001(4)
C41 0.042(5) 0.057(5) 0.038(5) 0.000(4) -0.007(4) 0.006(4)
C42 0.058(5) 0.052(5) 0.040(5) 0.003(4) -0.003(4) 0.011(4)
C43 0.041(4) 0.052(5) 0.046(5) 0.004(4) 0.003(4) 0.008(4)
C44 0.035(4) 0.036(4) 0.050(5) 0.006(4) -0.004(3) 0.004(3)

loop_
_atom_type_symbol
_atom_type_description
_atom_type_scat_dispersion_real
_atom_type_scat_dispersion_imag
_atom_type_scat_source
C C 0.0033 0.0016 'International Tables Vol C Tables 4.2.6.8 and 6.1.1.4'
H H 0.0000 0.0000 'International Tables Vol C Tables 4.2.6.8 and 6.1.1.4'
N N 0.0061 0.0033 'International Tables Vol C Tables 4.2.6.8 and 6.1.1.4'
F F 0.0171 0.0103 'International Tables Vol C Tables 4.2.6.8 and 6.1.1.4'
Ag Ag -0.8971 1.1015 'International Tables Vol C Tables 4.2.6.8 and 6.1.1.4'

loop_
_geom_angle_atom_site_label_1
_geom_angle_atom_site_label_2
_geom_angle_atom_site_label_3
_geom_angle
_geom_angle_site_symmetry_1
_geom_angle_site_symmetry_3
N2 Ag1 C1 156.2(5) . .
N2 Ag1 N1 88.9(2) . .
C1 Ag1 N1 114.5(5) . .
N2 Ag1 C2' 111.1(6) . .
C1 Ag1 C2' 46.1(8) . .
N1 Ag1 C2' 159.4(5) . .
N2 Ag1 C2 119.9(5) . .
C1 Ag1 C2 36.6(5) . .
N1 Ag1 C2 151.1(5) . .
C2' Ag1 C2 11.2(8) . .
N2 Ag1 C1' 146.6(5) . .
C1 Ag1 C1' 14.8(6) . .
N1 Ag1 C1' 123.2(4) . .
C2' Ag1 C1' 36.2(5) . .
C2 Ag1 C1' 29.4(6) . .
C24' Ag2 N4 157.3(6) . .
C24' Ag2 N3 115.5(6) . .
N4 Ag2 N3 87.2(2) . .
C24' Ag2 C25' 36.6(6) . .
N4 Ag2 C25' 120.8(6) . .
N3 Ag2 C25' 152.0(6) . .
C24' Ag2 C24 11.5(8) . .
N4 Ag2 C24 148.7(5) . .
N3 Ag2 C24 122.7(5) . .
C25' Ag2 C24 30.0(9) . .
C24' Ag2 C25 44.0(9) . .
N4 Ag2 C25 113.6(6) . .
N3 Ag2 C25 158.1(6) . .
C25' Ag2 C25 9.6(11) . .
C24 Ag2 C25 35.7(6) . .
F2 C6 F1 105.8 . .
F2 C6 F3 106.3 . .
F1 C6 F3 106.3 . .
F2 C6 C3 109.9(8) . .
F1 C6 C3 113.8(7) . .
F3 C6 C3 114.1(8) . .
F4 C7 F5 105.8 . .
F4 C7 F6 106.3 . .
F5 C7 F6 106.3 . .
F4 C7 C5 109.5(8) . .
F5 C7 C5 112.3(9) . .
F6 C7 C5 116.0(8) . .
F8 C14 F9 106.3 . .
F8 C14 F7 105.8 . .
F9 C14 F7 106.3 . .
F8 C14 C10 113.3(8) . .
F9 C14 C10 112.3(8) . .
F7 C14 C10 112.2(8) . .
F10 C15 F12 106.3 . .
F10 C15 F11 105.8 . .
F12 C15 F11 106.3 . .
F10 C15 C12 111.6(9) . .
F12 C15 C12 114.3(9) . .
F11 C15 C12 112.1(8) . .
F15 C22 F14 106.3 . .
F15 C22 F13 106.3 . .
F14 C22 F13 105.8 . .
F15 C22 C18 115.5(10) . .
F14 C22 C18 113.9(10) . .
F13 C22 C18 108.4(10) . .
F16 C23 F18 106.3 . .
F16 C23 F17 105.8 . .
F18 C23 F17 106.3 . .
F16 C23 C20 115.6(17) . .
F18 C23 C20 103.6(15) . .
F17 C23 C20 118.2(17) . .
F1' C6' F2' 105.8 . .
F1' C6' F3' 106.3 . .
F2' C6' F3' 106.3 . .
F1' C6' C3 113.3(13) . .
F2' C6' C3 114.2(11) . .
F3' C6' C3 110.5(10) . .
F6' C7' F5' 106.3 . .
F6' C7' F4' 106.3 . .
F5' C7' F4' 105.8 . .
F6' C7' C5 104.9(13) . .
F5' C7' C5 119.8(15) . .
F4' C7' C5 112.9(17) . .
F7' C14' F8' 105.8 . .
F7' C14' F9' 106.3 . .
F8' C14' F9' 106.3 . .
F7' C14' C10 114.9(17) . .
F8' C14' C10 110.7(17) . .
F9' C14' C10 112.3(16) . .
F11' C15' F12' 106.3 . .
F11' C15' F10' 105.8 . .
F12' C15' F10' 106.3 . .
F11' C15' C12 115.4(11) . .
F12' C15' C12 107.0(11) . .
F10' C15' C12 115.3(12) . .
F14' C22' F15' 106.3 . .
F14' C22' F13' 105.8 . .
F15' C22' F13' 106.3 . .
F14' C22' C18 114.2(14) . .
F15' C22' C18 111.9(14) . .
F13' C22' C18 111.8(14) . .
F17' C23' F16' 105.8 . .
F17' C23' F18' 106.3 . .
F16' C23' F18' 106.3 . .
F17' C23' C20 115.2(15) . .
F16' C23' C20 110.9(16) . .
F18' C23' C20 111.8(14) . .
F2" C6" F3" 106.3 . .
F2" C6" F1" 105.8 . .
F3" C6" F1" 106.3 . .
F2" C6" C3 113(2) . .
F3" C6" C3 109.7(18) . .
F1" C6" C3 116(2) . .
F6" C7" F5" 106.3 . .
F6" C7" F4" 106.3 . .
F5" C7" F4" 105.8 . .
F6" C7" C5 111.1(11) . .
F5" C7" C5 112.6(15) . .
F4" C7" C5 114.3(14) . .
F7" C14" F8" 105.8 . .
F7" C14" F9" 106.3 . .
F8" C14" F9" 106.3 . .
F7" C14" C10 111.9(13) . .
F8" C14" C10 114.3(12) . .
F9" C14" C10 111.7(13) . .
F11" C15" F12" 106.3 . .
F11" C15" F10" 105.8 . .
F12" C15" F10" 106.3 . .
F11" C15" C12 112.2(11) . .
F12" C15" C12 115.7(13) . .
F10" C15" C12 109.9(12) . .
F15" C22" F13" 106.3 . .
F15" C22" F14" 106.3 . .
F13" C22" F14" 105.8 . .
F15" C22" C18 113.1(12) . .
F13" C22" C18 116.3(12) . .
F14" C22" C18 108.3(12) . .
F17" C23" F18" 106.3 . .
F17" C23" F16" 105.8 . .
F18" C23" F16" 106.3 . .
F17" C23" C20 111.0(14) . .
F18" C23" C20 118.6(14) . .
F16" C23" C20 108.0(16) . .
F20 C29 F21 106.3 . .
F20 C29 F19 105.8 . .
F21 C29 F19 106.3 . .
F20 C29 C26 115.5(9) . .
F21 C29 C26 109.8(9) . .
F19 C29 C26 112.6(9) . .
F24 C30 F23 106.3 . .
F24 C30 F22 106.3 . .
F23 C30 F22 105.8 . .
F24 C30 C28 115.7(17) . .
F23 C30 C28 111.7(16) . .
F22 C30 C28 110.5(19) . .
F26 C37 F27 106.3 . .
F26 C37 F25 105.8 . .
F27 C37 F25 106.3 . .
F26 C37 C33 115.2(8) . .
F27 C37 C33 111.3(7) . .
F25 C37 C33 111.4(8) . .
F29 C38 F28 105.8 . .
F29 C38 F30 106.3 . .
F28 C38 F30 106.3 . .
F29 C38 C35 113.1(12) . .
F28 C38 C35 114.1(12) . .
F30 C38 C35 110.8(12) . .
F31 C45 F33 106.3 . .
F31 C45 F32 105.8 . .
F33 C45 F32 106.3 . .
F31 C45 C41 111.8(9) . .
F33 C45 C41 113.9(9) . .
F32 C45 C41 112.2(10) . .
F35 C46 F36 106.3 . .
F35 C46 F34 105.8 . .
F36 C46 F34 106.3 . .
F35 C46 C43 112.4(8) . .
F36 C46 C43 112.4(8) . .
F34 C46 C43 113.2(8) . .
F20' C29' F21' 106.3 . .
F20' C29' F19' 105.8 . .
F21' C29' F19' 106.3 . .
F20' C29' C26 111.9(16) . .
F21' C29' C26 113.3(15) . .
F19' C29' C26 112.8(15) . .
F24' C30' F23' 106.3 . .
F24' C30' F22' 106.3 . .
F23' C30' F22' 105.8 . .
F24' C30' C28 108.9(12) . .
F23' C30' C28 113.7(12) . .
F22' C30' C28 115.3(10) . .
F26' C37' F27' 106.3 . .
F26' C37' F25' 105.8 . .
F27' C37' F25' 106.3 . .
F26' C37' C33 110.1(14) . .
F27' C37' C33 114.8(13) . .
F25' C37' C33 113.0(13) . .
F30' C38' F28' 106.3 . .
F30' C38' F29' 106.3 . .
F28' C38' F29' 105.8 . .
F30' C38' C35 109.0(11) . .
F28' C38' C35 116.4(12) . .
F29' C38' C35 112.4(13) . .
F32' C45' F33' 106.3 . .
F32' C45' F31' 105.8 . .
F33' C45' F31' 106.3 . .
F32' C45' C41 115.1(17) . .
F33' C45' C41 112.5(16) . .
F31' C45' C41 110.3(16) . .
F34' C46' F35' 105.8 . .
F34' C46' F36' 106.3 . .
F35' C46' F36' 106.3 . .
F34' C46' C43 110.3(12) . .
F35' C46' C43 112.7(12) . .
F36' C46' C43 114.9(12) . .
F19" C29" F21" 106.3 . .
F19" C29" F20" 105.8 . .
F21" C29" F20" 106.3 . .
F19" C29" C26 111.8(14) . .
F21" C29" C26 116.9(15) . .
F20" C29" C26 109.1(13) . .
F24" C30" F22" 106.3 . .
F24" C30" F23" 106.3 . .
F22" C30" F23" 105.8 . .
F24" C30" C28 114.4(8) . .
F22" C30" C28 114.0(10) . .
F23" C30" C28 109.4(8) . .
F25" C37" F27" 106.3 . .
F25" C37" F26" 105.8 . .
F27" C37" F26" 106.3 . .
F25" C37" C33 114.9(10) . .
F27" C37" C33 112.8(10) . .
F26" C37" C33 110.2(10) . .
F30" C38" F28" 106.3 . .
F30" C38" F29" 106.3 . .
F28" C38" F29" 105.8 . .
F30" C38" C35 117.8(12) . .
F28" C38" C35 108.9(13) . .
F29" C38" C35 111.0(12) . .
F33" C45" F32" 106.3 . .
F33" C45" F31" 106.3 . .
F32" C45" F31" 105.8 . .
F33" C45" C41 114.1(16) . .
F32" C45" C41 105.8(17) . .
F31" C45" C41 117.7(17) . .
F34" C46" F36" 106.3 . .
F34" C46" F35" 105.8 . .
F36" C46" F35" 106.3 . .
F34" C46" C43 113.9(14) . .
F36" C46" C43 113.2(13) . .
F35" C46" C43 110.8(14) . .
C3 N1 C8 123.2(6) . .
C3 N1 Ag1 122.8(4) . .
C8 N1 Ag1 114.0(5) . .
C5 N2 C16 123.0(6) . .
C5 N2 Ag1 123.9(5) . .
C16 N2 Ag1 113.0(5) . .
C26 N3 C31 123.0(6) . .
C26 N3 Ag2 122.2(4) . .
C31 N3 Ag2 114.8(5) . .
C28 N4 C39 122.6(6) . .
C28 N4 Ag2 122.4(5) . .
C39 N4 Ag2 115.0(5) . .
C2 C1 Ag1 73.2(12) . .
C1 C2 Ag1 70.3(12) . .
C25 C24 Ag2 72.7(14) . .
C24 C25 Ag2 71.6(14) . .
C2' C1' Ag1 71.3(11) . .
C1' C2' Ag1 72.4(11) . .
C25' C24' Ag2 74.0(16) . .
C24' C25' Ag2 69.5(16) . .
N1 C3 C4 125.8(6) . .
N1 C3 C6" 120.7(9) . .
C4 C3 C6" 113.5(9) . .
N1 C3 C6' 118.4(7) . .
C4 C3 C6' 114.7(8) . .
C6" C3 C6' 9.6(11) . .
N1 C3 C6 119.7(6) . .
C4 C3 C6 114.5(7) . .
C6" C3 C6 5.1(10) . .
C6' C3 C6 14.5(6) . .
C3 C4 C5 131.1(7) . .
N2 C5 C4 124.8(6) . .
N2 C5 C7' 124.8(9) . .
C4 C5 C7' 109.5(9) . .
N2 C5 C7 118.0(7) . .
C4 C5 C7 116.6(7) . .
C7' C5 C7 19.7(7) . .
N2 C5 C7" 117.7(8) . .
C4 C5 C7" 116.6(8) . .
C7' C5 C7" 7.2(9) . .
C7 C5 C7" 18.4(6) . .
C9 C8 C13 118.5(7) . .
C9 C8 N1 119.9(7) . .
C13 C8 N1 121.3(7) . .
C10 C9 C8 121.1(7) . .
C9 C10 C11 120.4(6) . .
C9 C10 C14' 117.0(9) . .
C11 C10 C14' 122.6(9) . .
C9 C10 C14 120.2(7) . .
C11 C10 C14 119.4(6) . .
C14' C10 C14 3.2(9) . .
C9 C10 C14" 119.4(8) . .
C11 C10 C14" 120.0(8) . .
C14' C10 C14" 3.6(8) . .
C14 C10 C14" 2.0(7) . .
C12 C11 C10 119.1(7) . .
C11 C12 C13 121.3(6) . .
C11 C12 C15' 115.3(8) . .
C13 C12 C15' 123.3(8) . .
C11 C12 C15 121.0(7) . .
C13 C12 C15 117.8(7) . .
C15' C12 C15 6.2(6) . .
C11 C12 C15" 123.1(8) . .
C13 C12 C15" 115.2(8) . .
C15' C12 C15" 12.6(6) . .
C15 C12 C15" 7.4(7) . .
C12 C13 C8 119.6(7) . .
C21 C16 C17 118.8(8) . .
C21 C16 N2 121.1(7) . .
C17 C16 N2 119.5(7) . .
C18 C17 C16 120.3(8) . .
C19 C18 C17 120.7(7) . .
C19 C18 C22 119.5(8) . .
C17 C18 C22 119.7(8) . .
C19 C18 C22' 119.2(9) . .
C17 C18 C22' 120.1(9) . .
C22 C18 C22' 0.3(8) . .
C19 C18 C22" 122.3(8) . .
C17 C18 C22" 117.0(8) . .
C22 C18 C22" 3.7(6) . .
C22' C18 C22" 4.0(7) . .
C20 C19 C18 119.0(8) . .
C19 C20 C21 120.3(7) . .
C19 C20 C23 117.6(10) . .
C21 C20 C23 120.9(10) . .
C19 C20 C23' 115.1(9) . .
C21 C20 C23' 124.3(10) . .
C23 C20 C23' 16.1(9) . .
C19 C20 C23" 127.4(9) . .
C21 C20 C23" 112.1(9) . .
C23 C20 C23" 16.9(10) . .
C23' C20 C23" 12.4(8) . .
C20 C21 C16 120.8(8) . .
N3 C26 C27 125.4(6) . .
N3 C26 C29" 117.8(8) . .
C27 C26 C29" 116.6(8) . .
N3 C26 C29 118.5(7) . .
C27 C26 C29 116.0(7) . .
C29" C26 C29 2.3(9) . .
N3 C26 C29' 121.8(9) . .
C27 C26 C29' 112.7(9) . .
C29" C26 C29' 10.4(10) . .
C29 C26 C29' 8.1(9) . .
C26 C27 C28 129.5(7) . .
N4 C28 C27 125.5(6) . .
N4 C28 C30" 117.1(7) . .
C27 C28 C30" 116.9(7) . .
N4 C28 C30 120.7(8) . .
C27 C28 C30 113.8(8) . .
C30" C28 C30 10.8(9) . .
N4 C28 C30' 121.4(7) . .
C27 C28 C30' 112.8(7) . .
C30" C28 C30' 13.4(6) . .
C30 C28 C30' 2.6(12) . .
C36 C31 C32 118.6(7) . .
C36 C31 N3 121.6(7) . .
C32 C31 N3 119.2(7) . .
C33 C32 C31 120.7(7) . .
C32 C33 C34 121.6(6) . .
C32 C33 C37" 121.0(7) . .
C34 C33 C37" 117.4(7) . .
C32 C33 C37' 120.5(8) . .
C34 C33 C37' 117.2(8) . .
C37" C33 C37' 11.3(7) . .
C32 C33 C37 118.1(7) . .
C34 C33 C37 120.4(7) . .
C37" C33 C37 3.5(5) . .
C37' C33 C37 9.8(7) . .
C33 C34 C35 118.2(7) . .
C34 C35 C36 121.0(6) . .
C34 C35 C38" 121.4(8) . .
C36 C35 C38" 116.4(8) . .
C34 C35 C38' 118.8(8) . .
C36 C35 C38' 119.9(8) . .
C38" C35 C38' 16.8(8) . .
C34 C35 C38 120.9(8) . .
C36 C35 C38 117.7(8) . .
C38" C35 C38 5.2(8) . .
C38' C35 C38 11.6(8) . .
C31 C36 C35 119.9(7) . .
C40 C39 C44 118.9(7) . .
C40 C39 N4 119.7(7) . .
C44 C39 N4 121.1(7) . .
C39 C40 C41 120.2(7) . .
C42 C41 C40 120.8(6) . .
C42 C41 C45 121.0(7) . .
C40 C41 C45 118.2(7) . .
C42 C41 C45" 122.7(9) . .
C40 C41 C45" 116.3(9) . .
C45 C41 C45" 4.3(9) . .
C42 C41 C45' 119.6(9) . .
C40 C41 C45' 119.4(9) . .
C45 C41 C45' 4.2(8) . .
C45" C41 C45' 8.5(9) . .
C41 C42 C43 118.6(7) . .
C44 C43 C42 121.3(6) . .
C44 C43 C46" 117.8(9) . .
C42 C43 C46" 120.6(9) . .
C44 C43 C46 120.7(7) . .
C42 C43 C46 118.1(7) . .
C46" C43 C46 6.4(7) . .
C44 C43 C46' 117.7(8) . .
C42 C43 C46' 120.8(8) . .
C46" C43 C46' 11.0(7) . .
C46 C43 C46' 5.9(6) . .
C43 C44 C39 120.2(7) . .
C52 C47 C51 108(6) 2_656 2_656
C52 C47 C52 8(4) 2_656 .
C51 C47 C52 103(5) 2_656 .
C52 C47 C48 125.6(11) 2_656 .
C51 C47 C48 17(5) 2_656 .
C52 C47 C48 120.0 . .
C51 C48 C50 79(9) 2_656 2_656
C51 C48 C49 89(5) 2_656 .
C50 C48 C49 10(4) 2_656 .
C51 C48 C47 31(5) 2_656 .
C50 C48 C47 110(4) 2_656 .
C49 C48 C47 120.0 . .
C51 C48 C52 13(4) 2_656 2_656
C50 C48 C52 92(5) 2_656 2_656
C49 C48 C52 101.8(11) . 2_656
C47 C48 C52 18.3(12) . 2_656
C50 C49 C48 84(10) 2_656 .
C50 C49 C50 37(10) 2_656 .
C48 C49 C50 120.0 . .
C50 C49 C51 62(10) 2_656 2_656
C48 C49 C51 22(3) . 2_656
C50 C49 C51 98(3) . 2_656
C50 C49 C49 43(10) 2_656 2_656
C48 C49 C49 126.53(17) . 2_656
C50 C49 C49 6.6(8) . 2_656
C51 C49 C49 105(3) 2_656 2_656
C49 C50 C50 137(10) 2_656 2_656
C49 C50 C48 87(10) 2_656 2_656
C50 C50 C48 136(3) 2_656 2_656
C49 C50 C51 109(10) 2_656 .
C50 C50 C51 113.39(16) 2_656 .
C48 C50 C51 23(3) 2_656 .
C49 C50 C49 130(10) 2_656 .
C50 C50 C49 6.7(10) 2_656 .
C48 C50 C49 143(3) 2_656 .
C51 C50 C49 120.0 . .
C48 C51 C47 132(9) 2_656 2_656
C48 C51 C52 162(6) 2_656 .
C47 C51 C52 30(3) 2_656 .
C48 C51 C50 78(6) 2_656 .
C47 C51 C50 150(3) 2_656 .
C52 C51 C50 120.0 . .
C48 C51 C49 69.5(12) 2_656 2_656
C47 C51 C49 159(8) 2_656 2_656
C52 C51 C49 129(6) . 2_656
C50 C51 C49 9(6) . 2_656
C48 C51 C52 176(10) 2_656 2_656
C47 C51 C52 47(2) 2_656 2_656
C52 C51 C52 16.7(8) . 2_656
C50 C51 C52 103.4(8) . 2_656
C49 C51 C52 112(6) 2_656 2_656
C52 C52 C47 163(7) 2_656 2_656
C52 C52 C47 9(5) 2_656 .
C47 C52 C47 160(4) 2_656 .
C52 C52 C51 126.2(8) 2_656 .
C47 C52 C51 41(5) 2_656 .
C47 C52 C51 120.0 . .
C52 C52 C51 37.1(19) 2_656 2_656
C47 C52 C51 130(3) 2_656 2_656
C47 C52 C51 30.4(16) . 2_656
C51 C52 C51 89.6(15) . 2_656
C52 C52 C48 131.2(18) 2_656 2_656
C47 C52 C48 36(3) 2_656 2_656
C47 C52 C48 125(2) . 2_656
C51 C52 C48 5(2) . 2_656
C51 C52 C48 94.7(7) 2_656 2_656
C52' C47' C47' 118(10) 2_656 2_656
C52' C47' C52' 121(10) 2_656 .
C47' C47' C52' 16(3) 2_656 .
C52' C47' C48' 104(10) 2_656 .
C47' C47' C48' 109.2(18) 2_656 .
C52' C47' C48' 120.0 . .
C52' C47' C51' 76(10) 2_656 2_656
C47' C47' C51' 139(4) 2_656 2_656
C52' C47' C51' 152(2) . 2_656
C48' C47' C51' 33(2) . 2_656
C51' C48' C50' 114(7) 2_656 2_656
C51' C48' C49' 162(6) 2_656 .
C50' C48' C49' 51(4) 2_656 .
C51' C48' C47' 76(4) 2_656 .
C50' C48' C47' 169(5) 2_656 .
C49' C48' C47' 120.0 . .
C51' C48' C52' 63(2) 2_656 2_656
C50' C48' C52' 174(10) 2_656 2_656
C49' C48' C52' 131(6) . 2_656
C47' C48' C52' 15(5) . 2_656
C51' C48' C49' 172(7) 2_656 2_656
C50' C48' C49' 59(3) 2_656 2_656
C49' C48' C49' 10(2) . 2_656
C47' C48' C49' 110.8(17) . 2_656
C52' C48' C49' 123(6) 2_656 2_656
C49' C49' C50' 154(10) 2_656 2_656
C49' C49' C50' 20(10) 2_656 .
C50' C49' C50' 157.6(18) 2_656 .
C49' C49' C48' 126(5) 2_656 .
C50' C49' C48' 38.1(8) 2_656 .
C50' C49' C48' 120.0 . .
C49' C49' C48' 44(5) 2_656 2_656
C50' C49' C48' 125.9(15) 2_656 2_656
C50' C49' C48' 32.1(18) . 2_656
C48' C49' C48' 87.9(18) . 2_656
C48' C50' C49' 91(5) 2_656 2_656
C48' C50' C49' 88(5) 2_656 .
C49' C50' C49' 6(4) 2_656 .
C48' C50' C51' 32(5) 2_656 .
C49' C50' C51' 122.3(10) 2_656 .
C49' C50' C51' 120.0 . .
C48' C51' C52' 86(3) 2_656 .
C48' C51' C50' 34(3) 2_656 .
C52' C51' C50' 120.0 . .
C48' C51' C47' 71(5) 2_656 2_656
C52' C51' C47' 17(3) . 2_656
C50' C51' C47' 105(2) . 2_656
C47' C52' C51' 86(10) 2_656 .
C47' C52' C47' 46(10) 2_656 .
C51' C52' C47' 120.0 . .
C47' C52' C48' 60(10) 2_656 2_656
C51' C52' C48' 31(3) . 2_656
C47' C52' C48' 89(3) . 2_656
C47' C52' C52' 46(10) 2_656 2_656
C51' C52' C52' 128.2(7) . 2_656
C47' C52' C52' 13(2) . 2_656
C48' C52' C52' 98(3) 2_656 2_656
C53 C53 C54 86(10) 2_655 .
C53 C53 C58 95(10) 2_655 .
C54 C53 C58 120.0 . .
C53 C53 C54 76(10) 2_655 2_655
C54 C53 C54 131(2) . 2_655
C58 C53 C54 23(3) . 2_655
C53 C53 C58 68(10) 2_655 2_655
C54 C53 C58 22(3) . 2_655
C58 C53 C58 106(2) . 2_655
C54 C53 C58 111(3) 2_655 2_655
C58 C54 C53 89(8) 2_655 .
C58 C54 C55 62(5) 2_655 .
C53 C54 C55 120.0 . .
C58 C54 C53 75(8) 2_655 2_655
C53 C54 C53 18(4) . 2_655
C55 C54 C53 119(2) . 2_655
C58 C54 C57 41(3) 2_655 2_655
C53 C54 C57 102(3) . 2_655
C55 C54 C57 24(3) . 2_655
C53 C54 C57 97(3) 2_655 2_655
C57 C55 C58 85(6) 2_655 2_655
C57 C55 C56 44(7) 2_655 .
C58 C55 C56 110(4) 2_655 .
C57 C55 C54 107(3) 2_655 .
C58 C55 C54 24(4) 2_655 .
C56 C55 C54 120.0 . .
C57 C55 C56 29(5) 2_655 2_655
C58 C55 C56 93(4) 2_655 2_655
C56 C55 C56 20(2) . 2_655
C54 C55 C56 107.6(15) . 2_655
C56 C56 C57 98(10) 2_655 2_655
C56 C56 C55 127(7) 2_655 .
C57 C56 C55 32(5) 2_655 .
C56 C56 C57 45(9) 2_655 .
C57 C56 C57 112(4) 2_655 .
C55 C56 C57 120.0 . .
C56 C56 C55 34(6) 2_655 2_655
C57 C56 C55 101(4) 2_655 2_655
C55 C56 C55 116.2(13) . 2_655
C57 C56 C55 15(4) . 2_655
C55 C57 C56 104(10) 2_655 2_655
C55 C57 C56 136(9) 2_655 .
C56 C57 C56 37(6) 2_655 .
C55 C57 C58 62(3) 2_655 .
C56 C57 C58 127(5) 2_655 .
C56 C57 C58 120.0 . .
C55 C57 C54 49(3) 2_655 2_655
C56 C57 C54 118(6) 2_655 2_655
C56 C57 C54 122(3) . 2_655
C58 C57 C54 16(3) . 2_655
C55 C57 C57 114(9) 2_655 2_655
C56 C57 C57 40(6) 2_655 2_655
C56 C57 C57 27.7(14) . 2_655
C58 C57 C57 96.45(13) . 2_655
C54 C57 C57 95(3) 2_655 2_655
C54 C58 C55 94(10) 2_655 2_655
C54 C58 C57 123(6) 2_655 .
C55 C58 C57 33(4) 2_655 .
C54 C58 C53 82(8) 2_655 .
C55 C58 C53 136(5) 2_655 .
C57 C58 C53 120.0 . .
C54 C58 C53 68(7) 2_655 2_655
C55 C58 C53 124(6) 2_655 2_655
C57 C58 C53 118(3) . 2_655
C53 C58 C53 17(3) . 2_655
C53' C53' C54' 149(6) 2_655 2_655
C53' C53' C58' 136.4(17) 2_655 .
C54' C53' C58' 17(4) 2_655 .
C53' C53' C54' 17(4) 2_655 .
C54' C53' C54' 134(2) 2_655 .
C58' C53' C54' 120.0 . .
C53' C53' C58' 30.1(15) 2_655 2_655
C54' C53' C58' 119.9(19) 2_655 2_655
C58' C53' C58' 106.3(9) . 2_655
C54' C53' C58' 14.9(12) . 2_655
C53' C53' C55' 120(2) 2_655 2_655
C54' C53' C55' 30(2) 2_655 2_655
C58' C53' C55' 18(3) . 2_655
C54' C53' C55' 104(2) . 2_655
C58' C53' C55' 90.0(16) 2_655 2_655
C58' C54' C53' 143(9) 2_655 2_655
C58' C54' C55' 23(9) 2_655 .
C53' C54' C55' 133.4(18) 2_655 .
C58' C54' C53' 133(4) 2_655 .
C53' C54' C53' 14(3) 2_655 .
C55' C54' C53' 120.0 . .
C58' C54' C57' 29(3) 2_655 2_655
C53' C54' C57' 118(4) 2_655 2_655
C55' C54' C57' 19(3) . 2_655
C53' C54' C57' 105(3) . 2_655
C58' C54' C54' 117(4) 2_655 2_655
C53' C54' C54' 29.3(19) 2_655 2_655
C55' C54' C54' 104.0(2) . 2_655
C53' C54' C54' 16.2(3) . 2_655
C57' C54' C54' 89(3) 2_655 2_655
C58' C55' C57' 122(10) 2_655 2_655
C58' C55' C56' 131(3) 2_655 .
C57' C55' C56' 36(9) 2_655 .
C58' C55' C54' 19(7) 2_655 .
C57' C55' C54' 125(5) 2_655 .
C56' C55' C54' 120.0 . .
C58' C55' C53' 32(4) 2_655 2_655
C57' C55' C53' 111(5) 2_655 2_655
C56' C55' C53' 103.5(14) . 2_655
C54' C55' C53' 16.6(14) . 2_655
C58' C55' C56' 112(4) 2_655 2_655
C57' C55' C56' 32(6) 2_655 2_655
C56' C55' C56' 21(2) . 2_655
C54' C55' C56' 104.4(16) . 2_655
C53' C55' C56' 88.1(19) 2_655 2_655
C57' C56' C56' 107(10) 2_655 2_655
C57' C56' C55' 30(5) 2_655 .
C56' C56' C55' 123(5) 2_655 .
C57' C56' C57' 125(5) 2_655 .
C56' C56' C57' 38(8) 2_655 .
C55' C56' C57' 120.0 . .
C57' C56' C58' 35(2) 2_655 2_655
C56' C56' C58' 107(5) 2_655 2_655
C55' C56' C58' 17.7(14) . 2_655
C57' C56' C58' 103.1(12) . 2_655
C57' C56' C55' 108(4) 2_655 2_655
C56' C56' C55' 36(4) 2_655 2_655
C55' C56' C55' 105.5(14) . 2_655
C57' C56' C55' 17(2) . 2_655
C58' C56' C55' 88.0(12) 2_655 2_655
C55' C57' C56' 114(10) 2_655 2_655
C55' C57' C58' 30(5) 2_655 .
C56' C57' C58' 124(4) 2_655 .
C55' C57' C56' 131(7) 2_655 .
C56' C57' C56' 35(6) 2_655 .
C58' C57' C56' 120.0 . .
C55' C57' C54' 36(4) 2_655 2_655
C56' C57' C54' 111(6) 2_655 2_655
C58' C57' C54' 13.7(17) . 2_655
C56' C57' C54' 106.6(15) . 2_655
C55' C57' C57' 110(8) 2_655 2_655
C56' C57' C57' 34(5) 2_655 2_655
C58' C57' C57' 102.5(4) . 2_655
C56' C57' C57' 20.9(19) . 2_655
C54' C57' C57' 88.8(19) 2_655 2_655
C54' C58' C55' 138(10) 2_655 2_655
C54' C58' C57' 137(4) 2_655 .
C55' C58' C57' 28(5) 2_655 .
C54' C58' C53' 20(6) 2_655 .
C55' C58' C53' 130(7) 2_655 .
C57' C58' C53' 120.0 . .
C54' C58' C53' 32(3) 2_655 2_655
C55' C58' C53' 118(7) 2_655 2_655
C57' C58' C53' 106.5(13) . 2_655
C53' C58' C53' 13.6(12) . 2_655
C54' C58' C56' 117(7) 2_655 2_655
C55' C58' C56' 31(3) 2_655 2_655
C57' C58' C56' 21(3) . 2_655
C53' C58' C56' 103(3) . 2_655
C53' C58' C56' 90(3) 2_655 2_655

loop_
_geom_bond_atom_site_label_1
_geom_bond_atom_site_label_2
_geom_bond_distance
_geom_bond_site_symmetry_2
Ag1 N2 2.193(6) .
Ag1 C1 2.20(2) .
Ag1 N1 2.198(6) .
Ag1 C2' 2.23(2) .
Ag1 C2 2.24(2) .
Ag1 C1' 2.249(17) .
Ag2 C24' 2.15(2) .
Ag2 N4 2.202(6) .
Ag2 N3 2.206(6) .
Ag2 C25' 2.21(3) .
Ag2 C24 2.23(2) .
Ag2 C25 2.24(3) .
C6 F2 1.3199 .
C6 F1 1.3199 .
C6 F3 1.3202 .
C6 C3 1.520(8) .
C7 F4 1.3199 .
C7 F5 1.3201 .
C7 F6 1.3202 .
C7 C5 1.524(8) .
C14 F8 1.3198 .
C14 F9 1.3200 .
C14 F7 1.3201 .
C14 C10 1.501(8) .
C15 F10 1.3198 .
C15 F12 1.3201 .
C15 F11 1.3202 .
C15 C12 1.507(8) .
C22 F15 1.3198 .
C22 F14 1.3200 .
C22 F13 1.3202 .
C22 C18 1.498(8) .
C23 F16 1.3197 .
C23 F18 1.3198 .
C23 F17 1.3202 .
C23 C20 1.512(9) .
C6' F1' 1.3198 .
C6' F2' 1.3199 .
C6' F3' 1.3202 .
C6' C3 1.521(9) .
C7' F6' 1.3198 .
C7' F5' 1.3200 .
C7' F4' 1.3202 .
C7' C5 1.519(9) .
C14' F7' 1.3201 .
C14' F8' 1.3202 .
C14' F9' 1.3202 .
C14' C10 1.499(9) .
C15' F11' 1.3197 .
C15' F12' 1.3197 .
C15' F10' 1.3198 .
C15' C12 1.501(8) .
C22' F14' 1.3199 .
C22' F15' 1.3199 .
C22' F13' 1.3200 .
C22' C18 1.512(9) .
C23' F17' 1.3199 .
C23' F16' 1.3201 .
C23' F18' 1.3203 .
C23' C20 1.514(9) .
C6" F2" 1.3196 .
C6" F3" 1.3200 .
C6" F1" 1.3202 .
C6" C3 1.518(10) .
C7" F6" 1.3198 .
C7" F5" 1.3200 .
C7" F4" 1.3200 .
C7" C5 1.529(9) .
C14" F7" 1.3198 .
C14" F8" 1.3201 .
C14" F9" 1.3202 .
C14" C10 1.533(9) .
C15" F11" 1.3200 .
C15" F12" 1.3200 .
C15" F10" 1.3201 .
C15" C12 1.527(9) .
C22" F15" 1.3199 .
C22" F13" 1.3199 .
C22" F14" 1.3200 .
C22" C18 1.511(9) .
C23" F17" 1.3199 .
C23" F18" 1.3200 .
C23" F16" 1.3201 .
C23" C20 1.521(9) .
C29 F20 1.3199 .
C29 F21 1.3199 .
C29 F19 1.3201 .
C29 C26 1.518(8) .
C30 F24 1.3197 .
C30 F23 1.3200 .
C30 F22 1.3200 .
C30 C28 1.522(10) .
C37 F26 1.3199 .
C37 F27 1.3199 .
C37 F25 1.3201 .
C37 C33 1.522(8) .
C38 F29 1.3198 .
C38 F28 1.3199 .
C38 F30 1.3204 .
C38 C35 1.514(9) .
C45 F31 1.3199 .
C45 F33 1.3200 .
C45 F32 1.3203 .
C45 C41 1.492(8) .
C46 F35 1.3200 .
C46 F36 1.3201 .
C46 F34 1.3201 .
C46 C43 1.501(8) .
C29' F20' 1.3198 .
C29' F21' 1.3199 .
C29' F19' 1.3200 .
C29' C26 1.545(9) .
C30' F24' 1.3196 .
C30' F23' 1.3199 .
C30' F22' 1.3202 .
C30' C28 1.524(9) .
C37' F26' 1.3198 .
C37' F27' 1.3200 .
C37' F25' 1.3200 .
C37' C33 1.503(9) .
C38' F30' 1.3199 .
C38' F28' 1.3200 .
C38' F29' 1.3201 .
C38' C35 1.512(9) .
C45' F32' 1.3199 .
C45' F33' 1.3200 .
C45' F31' 1.3201 .
C45' C41 1.520(9) .
C46' F34' 1.3198 .
C46' F35' 1.3199 .
C46' F36' 1.3200 .
C46' C43 1.529(9) .
C29" F19" 1.3198 .
C29" F21" 1.3199 .
C29" F20" 1.3204 .
C29" C26 1.505(9) .
C30" F24" 1.3197 .
C30" F22" 1.3200 .
C30" F23" 1.3200 .
C30" C28 1.512(9) .
C37" F25" 1.3199 .
C37" F27" 1.3199 .
C37" F26" 1.3201 .
C37" C33 1.500(8) .
C38" F30" 1.3199 .
C38" F28" 1.3199 .
C38" F29" 1.3200 .
C38" C35 1.499(9) .
C45" F33" 1.3198 .
C45" F32" 1.3203 .
C45" F31" 1.3203 .
C45" C41 1.516(9) .
C46" F34" 1.3199 .
C46" F36" 1.3199 .
C46" F35" 1.3200 .
C46" C43 1.495(9) .
N1 C3 1.327(9) .
N1 C8 1.416(9) .
N2 C5 1.322(10) .
N2 C16 1.427(9) .
N3 C26 1.338(9) .
N3 C31 1.415(9) .
N4 C28 1.324(9) .
N4 C39 1.422(9) .
C1 C2 1.392(19) .
C24 C25 1.368(19) .
C1' C2' 1.395(18) .
C24' C25' 1.369(19) .
C3 C4 1.406(11) .
C4 C5 1.417(11) .
C8 C9 1.390(11) .
C8 C13 1.400(10) .
C9 C10 1.377(10) .
C10 C11 1.385(11) .
C11 C12 1.375(11) .
C12 C13 1.390(10) .
C16 C21 1.380(12) .
C16 C17 1.378(11) .
C17 C18 1.379(11) .
C18 C19 1.381(12) .
C19 C20 1.372(13) .
C20 C21 1.381(12) .
C26 C27 1.398(10) .
C27 C28 1.417(10) .
C31 C36 1.385(11) .
C31 C32 1.388(10) .
C32 C33 1.374(10) .
C33 C34 1.374(11) .
C34 C35 1.380(11) .
C35 C36 1.400(11) .
C39 C40 1.393(11) .
C39 C44 1.384(10) .
C40 C41 1.385(11) .
C41 C42 1.376(11) .
C42 C43 1.386(11) .
C43 C44 1.375(11) .
C47 C52 0.74(5) 2_656
C47 C51 0.964(9) 2_656
C47 C52 1.3898 .
C47 C48 1.3901 .
C48 C51 0.55(7) 2_656
C48 C50 1.38(11) 2_656
C48 C49 1.3898 .
C48 C52 1.92(3) 2_656
C49 C50 0.24(11) 2_656
C49 C50 1.3902 .
C49 C51 1.48(2) 2_656
C49 C49 1.55(16) 2_656
C50 C49 0.24(12) 2_656
C50 C50 1.21(15) 2_656
C50 C48 1.38(7) 2_656
C50 C51 1.3899 .
C51 C48 0.55(8) 2_656
C51 C47 0.96(6) 2_656
C51 C52 1.3899 .
C51 C49 1.48(4) 2_656
C51 C52 1.86(4) 2_656
C52 C52 0.66(4) 2_656
C52 C47 0.74(5) 2_656
C52 C51 1.86(7) 2_656
C52 C48 1.92(6) 2_656
C47' C52' 0.42(12) 2_656
C47' C47' 1.14(14) 2_656
C47' C52' 1.3900 .
C47' C48' 1.3901 .
C47' C51' 1.43(8) 2_656
C48' C51' 0.80(8) 2_656
C48' C50' 0.859(13) 2_656
C48' C49' 1.3900 .
C48' C52' 1.55(2) 2_656
C48' C49' 1.61(5) 2_656
C49' C49' 0.34(7) 2_656
C49' C50' 1.07(7) 2_656
C49' C50' 1.3898 .
C49' C48' 1.61(6) 2_656
C50' C48' 0.859(14) 2_656
C50' C49' 1.07(7) 2_656
C50' C51' 1.3899 .
C51' C48' 0.80(6) 2_656
C51' C52' 1.3898 .
C51' C47' 1.43(13) 2_656
C52' C47' 0.42(9) 2_656
C52' C48' 1.551(12) 2_656
C52' C52' 1.65(16) 2_656
C53 C53 0.45(8) 2_655
C53 C54 1.3898 .
C53 C58 1.3901 .
C53 C54 1.43(9) 2_655
C53 C58 1.49(6) 2_655
C54 C58 0.57(7) 2_655
C54 C55 1.3901 .
C54 C53 1.43(13) 2_655
C54 C57 1.77(3) 2_655
C55 C57 0.76(8) 2_655
C55 C58 1.23(4) 2_655
C55 C56 1.3898 .
C55 C56 2.01(12) 2_655
C56 C56 0.84(10) 2_655
C56 C57 1.00(9) 2_655
C56 C57 1.3901 .
C56 C55 2.01(7) 2_655
C57 C55 0.76(8) 2_655
C57 C56 1.00(13) 2_655
C57 C58 1.3901 .
C57 C54 1.77(3) 2_655
C57 C57 1.99(11) 2_655
C58 C54 0.57(9) 2_655
C58 C55 1.23(5) 2_655
C58 C53 1.49(11) 2_655
C53' C53' 0.65(6) 2_655
C53' C54' 0.79(4) 2_655
C53' C58' 1.3900 .
C53' C54' 1.3901 .
C53' C58' 1.91(5) 2_655
C53' C55' 2.02(4) 2_655
C54' C58' 0.67(4) 2_655
C54' C53' 0.79(6) 2_655
C54' C55' 1.3900 .
C54' C57' 1.937(16) 2_655
C54' C54' 2.02(5) 2_655
C55' C58' 0.82(4) 2_655
C55' C57' 0.77(6) 2_655
C55' C56' 1.3899 .
C55' C53' 2.02(5) 2_655
C55' C56' 1.98(10) 2_655
C56' C57' 0.89(11) 2_655
C56' C56' 0.84(10) 2_655
C56' C57' 1.3901 .
C56' C58' 2.02(4) 2_655
C56' C55' 1.98(6) 2_655
C57' C55' 0.77(4) 2_655
C57' C56' 0.89(12) 2_655
C57' C58' 1.3899 .
C57' C54' 1.937(16) 2_655
C57' C57' 2.03(12) 2_655
C58' C54' 0.67(4) 2_655
C58' C55' 0.82(3) 2_655
C58' C53' 1.91(5) 2_655
C58' C56' 2.02(7) 2_655

loop_
_geom_torsion_atom_site_label_1
_geom_torsion_atom_site_label_2
_geom_torsion_atom_site_label_3
_geom_torsion_atom_site_label_4
_geom_torsion
_geom_torsion_site_symmetry_1
_geom_torsion_site_symmetry_4
N2 Ag1 N1 C3 15.8(6) . .
C1 Ag1 N1 C3 -159.9(8) . .
C2' Ag1 N1 C3 -177.4(19) . .
C2 Ag1 N1 C3 -159.3(13) . .
C1' Ag1 N1 C3 -173.6(8) . .
N2 Ag1 N1 C8 -165.8(5) . .
C1 Ag1 N1 C8 18.5(9) . .
C2' Ag1 N1 C8 1(2) . .
C2 Ag1 N1 C8 19.1(14) . .
C1' Ag1 N1 C8 4.8(8) . .
C1 Ag1 N2 C5 156.4(16) . .
N1 Ag1 N2 C5 -13.9(6) . .
C2' Ag1 N2 C5 171.1(9) . .
C2 Ag1 N2 C5 163.4(9) . .
C1' Ag1 N2 C5 -179.4(10) . .
C1 Ag1 N2 C16 -24.1(17) . .
N1 Ag1 N2 C16 165.7(5) . .
C2' Ag1 N2 C16 -9.4(9) . .
C2 Ag1 N2 C16 -17.0(9) . .
C1' Ag1 N2 C16 0.1(11) . .
C24' Ag2 N3 C26 -155.3(9) . .
N4 Ag2 N3 C26 24.9(6) . .
C25' Ag2 N3 C26 -154.8(18) . .
C24 Ag2 N3 C26 -145.0(9) . .
C25 Ag2 N3 C26 -137(2) . .
C24' Ag2 N3 C31 26.4(9) . .
N4 Ag2 N3 C31 -153.3(5) . .
C25' Ag2 N3 C31 27.0(19) . .
C24 Ag2 N3 C31 36.8(9) . .
C25 Ag2 N3 C31 45(2) . .
C24' Ag2 N4 C28 155.3(18) . .
N3 Ag2 N4 C28 -25.3(6) . .
C25' Ag2 N4 C28 154.6(11) . .
C24 Ag2 N4 C28 138.2(12) . .
C25 Ag2 N4 C28 147.5(9) . .
C24' Ag2 N4 C39 -23.4(19) . .
N3 Ag2 N4 C39 156.1(5) . .
C25' Ag2 N4 C39 -24.1(11) . .
C24 Ag2 N4 C39 -40.4(13) . .
C25 Ag2 N4 C39 -31.2(10) . .
N2 Ag1 C1 C2 10(2) . .
N1 Ag1 C1 C2 179.5(12) . .
C2' Ag1 C1 C2 -8.9(16) . .
C1' Ag1 C1 C2 -51(3) . .
N2 Ag1 C2 C1 -175.3(11) . .
N1 Ag1 C2 C1 -1(2) . .
C2' Ag1 C2 C1 145(5) . .
C1' Ag1 C2 C1 24.1(14) . .
C24' Ag2 C24 C25 -131(5) . .
N4 Ag2 C24 C25 15(2) . .
N3 Ag2 C24 C25 174.9(14) . .
C25' Ag2 C24 C25 -14(2) . .
C24' Ag2 C25 C24 12.5(16) . .
N4 Ag2 C25 C24 -171.8(13) . .
N3 Ag2 C25 C24 -12(3) . .
C25' Ag2 C25 C24 48(6) . .
N2 Ag1 C1' C2' -15.1(18) . .
C1 Ag1 C1' C2' 125(3) . .
N1 Ag1 C1' C2' -177.7(12) . .
C2 Ag1 C1' C2' 16.4(18) . .
N2 Ag1 C2' C1' 171.2(11) . .
C1 Ag1 C2' C1' -17.0(12) . .
N1 Ag1 C2' C1' 5(3) . .
C2 Ag1 C2' C1' -46(4) . .
N4 Ag2 C24' C25' -1(3) . .
N3 Ag2 C24' C25' 179.6(16) . .
C24 Ag2 C24' C25' 49(4) . .
C25 Ag2 C24' C25' 9(2) . .
N4 Ag2 C25' C24' 179.5(14) . .
N3 Ag2 C25' C24' -1(3) . .
C24 Ag2 C25' C24' -17.5(18) . .
C25 Ag2 C25' C24' -138(8) . .
C8 N1 C3 C4 172.1(8) . .
Ag1 N1 C3 C4 -9.6(11) . .
C8 N1 C3 C6" -9.9(14) . .
Ag1 N1 C3 C6" 168.3(10) . .
C8 N1 C3 C6' -20.7(12) . .
Ag1 N1 C3 C6' 157.6(7) . .
C8 N1 C3 C6 -4.2(11) . .
Ag1 N1 C3 C6 174.1(5) . .
F2" C6" C3 N1 -23.1(17) . .
F3" C6" C3 N1 95.2(14) . .
F1" C6" C3 N1 -144.8(13) . .
F2" C6" C3 C4 155.1(12) . .
F3" C6" C3 C4 -86.6(14) . .
F1" C6" C3 C4 33.4(16) . .
F2" C6" C3 C6' 56(5) . .
F3" C6" C3 C6' 174(6) . .
F1" C6" C3 C6' -66(6) . .
F2" C6" C3 C6 -103(10) . .
F3" C6" C3 C6 15(10) . .
F1" C6" C3 C6 135(11) . .
F1' C6' C3 N1 -165.5(8) . .
F2' C6' C3 N1 -44.4(11) . .
F3' C6' C3 N1 75.4(11) . .
F1' C6' C3 C4 3.1(11) . .
F2' C6' C3 C4 124.2(9) . .
F3' C6' C3 C4 -116.0(9) . .
F1' C6' C3 C6" 88(6) . .
F2' C6' C3 C6" -151(6) . .
F3' C6' C3 C6" -31(5) . .
F1' C6' C3 C6 95(3) . .
F2' C6' C3 C6 -143(3) . .
F3' C6' C3 C6 -24(2) . .
F2 C6 C3 N1 -49.0(9) . .
F1 C6 C3 N1 -167.5(7) . .
F3 C6 C3 N1 70.3(9) . .
F2 C6 C3 C4 134.3(8) . .
F1 C6 C3 C4 15.8(10) . .
F3 C6 C3 C4 -106.4(8) . .
F2 C6 C3 C6" 54(10) . .
F1 C6 C3 C6" -65(10) . .
F3 C6 C3 C6" 173(10) . .
F2 C6 C3 C6' 40(2) . .
F1 C6 C3 C6' -79(3) . .
F3 C6 C3 C6' 159(3) . .
N1 C3 C4 C5 -6.6(15) . .
C6" C3 C4 C5 175.4(12) . .
C6' C3 C4 C5 -174.2(9) . .
C6 C3 C4 C5 169.9(9) . .
C16 N2 C5 C4 -174.3(8) . .
Ag1 N2 C5 C4 5.2(12) . .
C16 N2 C5 C7' 17.8(14) . .
Ag1 N2 C5 C7' -162.7(8) . .
C16 N2 C5 C7 -3.8(12) . .
Ag1 N2 C5 C7 175.6(5) . .
C16 N2 C5 C7" 17.0(12) . .
Ag1 N2 C5 C7" -163.5(7) . .
C3 C4 C5 N2 9.2(15) . .
C3 C4 C5 C7' 178.7(10) . .
C3 C4 C5 C7 -161.4(9) . .
C3 C4 C5 C7" 178.0(10) . .
F6' C7' C5 N2 -85.2(12) . .
F5' C7' C5 N2 155.6(11) . .
F4' C7' C5 N2 30.1(14) . .
F6' C7' C5 C4 105.3(11) . .
F5' C7' C5 C4 -13.8(14) . .
F4' C7' C5 C4 -139.4(10) . .
F6' C7' C5 C7 -10(2) . .
F5' C7' C5 C7 -129(3) . .
F4' C7' C5 C7 106(2) . .
F6' C7' C5 C7" -79(7) . .
F5' C7' C5 C7" 161(8) . .
F4' C7' C5 C7" 36(7) . .
F4 C7 C5 N2 55.4(9) . .
F5 C7 C5 N2 172.6(7) . .
F6 C7 C5 N2 -64.8(9) . .
F4 C7 C5 C4 -133.4(7) . .
F5 C7 C5 C4 -16.2(10) . .
F6 C7 C5 C4 106.4(8) . .
F4 C7 C5 C7' -60(2) . .
F5 C7 C5 C7' 57(2) . .
F6 C7 C5 C7' 179(3) . .
F4 C7 C5 C7" -39(2) . .
F5 C7 C5 C7" 79(2) . .
F6 C7 C5 C7" -159(2) . .
F6" C7" C5 N2 -62.7(13) . .
F5" C7" C5 N2 178.2(9) . .
F4" C7" C5 N2 57.5(12) . .
F6" C7" C5 C4 127.7(10) . .
F5" C7" C5 C4 8.6(12) . .
F4" C7" C5 C4 -112.1(11) . .
F6" C7" C5 C7' 123(8) . .
F5" C7" C5 C7' 4(7) . .
F4" C7" C5 C7' -117(7) . .
F6" C7" C5 C7 33.1(18) . .
F5" C7" C5 C7 -86(2) . .
F4" C7" C5 C7 153(3) . .
C3 N1 C8 C9 113.5(8) . .
Ag1 N1 C8 C9 -64.9(8) . .
C3 N1 C8 C13 -73.2(10) . .
Ag1 N1 C8 C13 108.4(7) . .
C13 C8 C9 C10 2.0(11) . .
N1 C8 C9 C10 175.5(7) . .
C8 C9 C10 C11 -2.4(12) . .
C8 C9 C10 C14' 179.7(10) . .
C8 C9 C10 C14 -179.5(7) . .
C8 C9 C10 C14" -177.4(8) . .
F7' C14' C10 C9 -171.8(11) . .
F8' C14' C10 C9 -52.1(14) . .
F9' C14' C10 C9 66.5(14) . .
F7' C14' C10 C11 10.3(16) . .
F8' C14' C10 C11 130.0(12) . .
F9' C14' C10 C11 -111.4(13) . .
F7' C14' C10 C14 21(15) . .
F8' C14' C10 C14 140(16) . .
F9' C14' C10 C14 -101(16) . .
F7' C14' C10 C14" 55(12) . .
F8' C14' C10 C14" 175(13) . .
F9' C14' C10 C14" -67(13) . .
F8 C14 C10 C9 -30.0(10) . .
F9 C14 C10 C9 90.6(9) . .
F7 C14 C10 C9 -149.7(8) . .
F8 C14 C10 C11 152.9(8) . .
F9 C14 C10 C11 -86.6(9) . .
F7 C14 C10 C11 33.1(10) . .
F8 C14 C10 C14' -17(15) . .
F9 C14 C10 C14' 103(16) . .
F7 C14 C10 C14' -137(16) . .
F8 C14 C10 C14" -99(19) . .
F9 C14 C10 C14" 22(19) . .
F7 C14 C10 C14" 141(20) . .
F7" C14" C10 C9 -126.5(10) . .
F8" C14" C10 C9 -6.2(13) . .
F9" C14" C10 C9 114.5(10) . .
F7" C14" C10 C11 58.5(12) . .
F8" C14" C10 C11 178.8(10) . .
F9" C14" C10 C11 -60.5(12) . .
F7" C14" C10 C14' -78(13) . .
F8" C14" C10 C14' 42(13) . .
F9" C14" C10 C14' 163(13) . .
F7" C14" C10 C14 -14(19) . .
F8" C14" C10 C14 106(19) . .
F9" C14" C10 C14 -133(20) . .
C9 C10 C11 C12 1.3(11) . .
C14' C10 C11 C12 179.1(10) . .
C14 C10 C11 C12 178.4(7) . .
C14" C10 C11 C12 176.2(8) . .
C10 C11 C12 C13 0.2(11) . .
C10 C11 C12 C15' 176.6(8) . .
C10 C11 C12 C15 179.7(7) . .
C10 C11 C12 C15" -171.9(8) . .
F11' C15' C12 C11 4.8(12) . .
F12' C15' C12 C11 122.9(9) . .
F10' C15' C12 C11 -119.1(10) . .
F11' C15' C12 C13 -178.8(9) . .
F12' C15' C12 C13 -60.7(11) . .
F10' C15' C12 C13 57.3(12) . .
F11' C15' C12 C15 -151(7) . .
F12' C15' C12 C15 -33(6) . .
F10' C15' C12 C15 85(6) . .
F11' C15' C12 C15" -126(3) . .
F12' C15' C12 C15" -8(3) . .
F10' C15' C12 C15" 110(3) . .
F10 C15 C12 C11 -91.3(9) . .
F12 C15 C12 C11 148.1(8) . .
F11 C15 C12 C11 27.2(10) . .
F10 C15 C12 C13 88.2(9) . .
F12 C15 C12 C13 -32.3(10) . .
F11 C15 C12 C13 -153.3(8) . .
F10 C15 C12 C15' -65(6) . .
F12 C15 C12 C15' 174(6) . .
F11 C15 C12 C15' 53(6) . .
F10 C15 C12 C15" 160(5) . .
F12 C15 C12 C15" 40(5) . .
F11 C15 C12 C15" -81(5) . .
F11" C15" C12 C11 47.8(12) . .
F12" C15" C12 C11 170.1(9) . .
F10" C15" C12 C11 -69.6(11) . .
F11" C15" C12 C13 -124.7(10) . .
F12" C15" C12 C13 -2.5(12) . .
F10" C15" C12 C13 117.9(10) . .
F11" C15" C12 C15' 103(3) . .
F12" C15" C12 C15' -135(3) . .
F10" C15" C12 C15' -14(3) . .
F11" C15" C12 C15 124(5) . .
F12" C15" C12 C15 -114(5) . .
F10" C15" C12 C15 6(5) . .
C11 C12 C13 C8 -0.5(11) . .
C15' C12 C13 C8 -176.7(8) . .
C15 C12 C13 C8 180.0(7) . .
C15" C12 C13 C8 172.2(8) . .
C9 C8 C13 C12 -0.6(11) . .
N1 C8 C13 C12 -174.0(7) . .
C5 N2 C16 C21 79.1(11) . .
Ag1 N2 C16 C21 -100.4(8) . .
C5 N2 C16 C17 -109.6(9) . .
Ag1 N2 C16 C17 70.9(8) . .
C21 C16 C17 C18 -1.2(13) . .
N2 C16 C17 C18 -172.7(8) . .
C16 C17 C18 C19 1.0(14) . .
C16 C17 C18 C22 -178.6(8) . .
C16 C17 C18 C22' -178.6(10) . .
C16 C17 C18 C22" 178.6(9) . .
F15 C22 C18 C19 -14.0(15) . .
F14 C22 C18 C19 -137.4(13) . .
F13 C22 C18 C19 105.1(13) . .
F15 C22 C18 C17 165.6(12) . .
F14 C22 C18 C17 42.1(14) . .
F13 C22 C18 C17 -75.3(14) . .
F15 C22 C18 C22' -13(100) . .
F14 C22 C18 C22' -136(100) . .
F13 C22 C18 C22' 106(100) . .
F15 C22 C18 C22" -152(10) . .
F14 C22 C18 C22" 84(10) . .
F13 C22 C18 C22" -33(10) . .
F14' C22' C18 C19 -174.2(16) . .
F15' C22' C18 C19 -53.4(19) . .
F13' C22' C18 C19 65.7(19) . .
F14' C22' C18 C17 5.3(18) . .
F15' C22' C18 C17 126.1(17) . .
F13' C22' C18 C17 -114.7(17) . .
F14' C22' C18 C22 7(100) . .
F15' C22' C18 C22 128(100) . .
F13' C22' C18 C22 -113(100) . .
F14' C22' C18 C22" 44(11) . .
F15' C22' C18 C22" 165(11) . .
F13' C22' C18 C22" -76(11) . .
F15" C22" C18 C19 17.9(17) . .
F13" C22" C18 C19 141.3(15) . .
F14" C22" C18 C19 -99.7(16) . .
F15" C22" C18 C17 -159.7(13) . .
F13" C22" C18 C17 -36.3(17) . .
F14" C22" C18 C17 82.6(15) . .
F15" C22" C18 C22 61(10) . .
F13" C22" C18 C22 -175(10) . .
F14" C22" C18 C22 -57(10) . .
F15" C22" C18 C22' 58(11) . .
F13" C22" C18 C22' -179(100) . .
F14" C22" C18 C22' -60(11) . .
C17 C18 C19 C20 -0.1(15) . .
C22 C18 C19 C20 179.4(10) . .
C22' C18 C19 C20 179.4(11) . .
C22" C18 C19 C20 -177.6(10) . .
C18 C19 C20 C21 -0.4(17) . .
C18 C19 C20 C23 167.6(11) . .
C18 C19 C20 C23' -174.7(11) . .
C18 C19 C20 C23" -176.0(12) . .
F16 C23 C20 C19 -125.0(13) . .
F18 C23 C20 C19 119.1(13) . .
F17 C23 C20 C19 1.9(17) . .
F16 C23 C20 C21 42.9(17) . .
F18 C23 C20 C21 -73.0(15) . .
F17 C23 C20 C21 169.8(12) . .
F16 C23 C20 C23' 150(4) . .
F18 C23 C20 C23' 34(3) . .
F17 C23 C20 C23' -83(4) . .
F16 C23 C20 C23" 106(4) . .
F18 C23 C20 C23" -10(3) . .
F17 C23 C20 C23" -128(4) . .
F17' C23' C20 C19 66.9(16) . .
F16' C23' C20 C19 -53.2(15) . .
F18' C23' C20 C19 -171.6(12) . .
F17' C23' C20 C21 -107.1(14) . .
F16' C23' C20 C21 132.8(13) . .
F18' C23' C20 C21 14.4(18) . .
F17' C23' C20 C23 170(4) . .
F16' C23' C20 C23 50(4) . .
F18' C23' C20 C23 -69(3) . .
F17' C23' C20 C23" -118(5) . .
F16' C23' C20 C23" 122(5) . .
F18' C23' C20 C23" 3(4) . .
F17" C23" C20 C19 19.9(18) . .
F18" C23" C20 C19 143.5(14) . .
F16" C23" C20 C19 -95.6(15) . .
F17" C23" C20 C21 -155.9(11) . .
F18" C23" C20 C21 -32.4(16) . .
F16" C23" C20 C21 88.5(13) . .
F17" C23" C20 C23 79(3) . .
F18" C23" C20 C23 -157(4) . .
F16" C23" C20 C23 -36(3) . .
F17" C23" C20 C23' 14(4) . .
F18" C23" C20 C23' 138(5) . .
F16" C23" C20 C23' -101(4) . .
C19 C20 C21 C16 0.2(17) . .
C23 C20 C21 C16 -167.4(11) . .
C23' C20 C21 C16 173.8(12) . .
C23" C20 C21 C16 176.4(10) . .
C17 C16 C21 C20 0.7(14) . .
N2 C16 C21 C20 172.0(9) . .
C31 N3 C26 C27 166.0(7) . .
Ag2 N3 C26 C27 -12.0(10) . .
C31 N3 C26 C29" -20.3(12) . .
Ag2 N3 C26 C29" 161.6(8) . .
C31 N3 C26 C29 -17.9(11) . .
Ag2 N3 C26 C29 164.1(6) . .
C31 N3 C26 C29' -9.3(13) . .
Ag2 N3 C26 C29' 172.7(9) . .
F19" C29" C26 N3 97.3(11) . .
F21" C29" C26 N3 -25.5(13) . .
F20" C29" C26 N3 -146.0(10) . .
F19" C29" C26 C27 -88.5(12) . .
F21" C29" C26 C27 148.7(10) . .
F20" C29" C26 C27 28.2(13) . .
F19" C29" C26 C29 -12(18) . .
F21" C29" C26 C29 -135(19) . .
F20" C29" C26 C29 105(19) . .
F19" C29" C26 C29' -18(5) . .
F21" C29" C26 C29' -141(5) . .
F20" C29" C26 C29' 98(5) . .
F20 C29 C26 N3 -162.6(8) . .
F21 C29 C26 N3 -42.4(9) . .
F19 C29 C26 N3 75.8(10) . .
F20 C29 C26 C27 13.9(10) . .
F21 C29 C26 C27 134.1(7) . .
F19 C29 C26 C27 -107.8(8) . .
F20 C29 C26 C29" -91(19) . .
F21 C29 C26 C29" 29(19) . .
F19 C29 C26 C29" 148(19) . .
F20 C29 C26 C29' 81(6) . .
F21 C29 C26 C29' -159(7) . .
F19 C29 C26 C29' -41(6) . .
F20' C29' C26 N3 -165.4(11) . .
F21' C29' C26 N3 -45.3(14) . .
F19' C29' C26 N3 75.5(15) . .
F20' C29' C26 C27 18.7(13) . .
F21' C29' C26 C27 138.8(11) . .
F19' C29' C26 C27 -100.4(14) . .
F20' C29' C26 C29" -96(5) . .
F21' C29' C26 C29" 24(5) . .
F19' C29' C26 C29" 145(5) . .
F20' C29' C26 C29 -97(7) . .
F21' C29' C26 C29 23(6) . .
F19' C29' C26 C29 143(7) . .
N3 C26 C27 C28 -13.6(13) . .
C29" C26 C27 C28 172.7(10) . .
C29 C26 C27 C28 170.2(8) . .
C29' C26 C27 C28 162.1(10) . .
C39 N4 C28 C27 -168.6(7) . .
Ag2 N4 C28 C27 12.8(10) . .
C39 N4 C28 C30" 19.4(10) . .
Ag2 N4 C28 C30" -159.2(5) . .
C39 N4 C28 C30 7.7(14) . .
Ag2 N4 C28 C30 -170.8(10) . .
C39 N4 C28 C30' 4.7(12) . .
Ag2 N4 C28 C30' -173.8(7) . .
C26 C27 C28 N4 13.2(13) . .
C26 C27 C28 C30" -174.8(8) . .
C26 C27 C28 C30 -163.3(11) . .
C26 C27 C28 C30' -160.6(9) . .
F24" C30" C28 N4 41.2(9) . .
F22" C30" C28 N4 163.9(7) . .
F23" C30" C28 N4 -77.9(9) . .
F24" C30" C28 C27 -131.5(7) . .
F22" C30" C28 C27 -8.8(9) . .
F23" C30" C28 C27 109.4(8) . .
F24" C30" C28 C30 153(4) . .
F22" C30" C28 C30 -84(4) . .
F23" C30" C28 C30 34(4) . .
F24" C30" C28 C30' 153(3) . .
F22" C30" C28 C30' -84(3) . .
F23" C30" C28 C30' 34(3) . .
F24 C30 C28 N4 27.2(16) . .
F23 C30 C28 N4 -94.6(13) . .
F22 C30 C28 N4 148.0(11) . .
F24 C30 C28 C27 -156.1(11) . .
F23 C30 C28 C27 82.2(13) . .
F22 C30 C28 C27 -35.3(12) . .
F24 C30 C28 C30" -47(4) . .
F23 C30 C28 C30" -168(5) . .
F22 C30 C28 C30" 74(4) . .
F24 C30 C28 C30' 134(18) . .
F23 C30 C28 C30' 12(17) . .
F22 C30 C28 C30' -105(18) . .
F24' C30' C28 N4 46.2(10) . .
F23' C30' C28 N4 -72.1(11) . .
F22' C30' C28 N4 165.5(9) . .
F24' C30' C28 C27 -139.7(9) . .
F23' C30' C28 C27 102.0(10) . .
F22' C30' C28 C27 -20.4(13) . .
F24' C30' C28 C30" -29(3) . .
F23' C30' C28 C30" -147(3) . .
F22' C30' C28 C30" 90(3) . .
F24' C30' C28 C30 -29(18) . .
F23' C30' C28 C30 -147(18) . .
F22' C30' C28 C30 91(18) . .
C26 N3 C31 C36 -64.0(10) . .
Ag2 N3 C31 C36 114.2(7) . .
C26 N3 C31 C32 125.1(8) . .
Ag2 N3 C31 C32 -56.7(8) . .
C36 C31 C32 C33 1.5(12) . .
N3 C31 C32 C33 172.7(7) . .
C31 C32 C33 C34 -1.3(13) . .
C31 C32 C33 C37" 176.1(8) . .
C31 C32 C33 C37' -170.7(9) . .
C31 C32 C33 C37 178.3(7) . .
F25" C37" C33 C32 -86.7(11) . .
F27" C37" C33 C32 151.2(9) . .
F26" C37" C33 C32 32.6(11) . .
F25" C37" C33 C34 90.9(10) . .
F27" C37" C33 C34 -31.2(11) . .
F26" C37" C33 C34 -149.8(9) . .
F25" C37" C33 C37' -177(4) . .
F27" C37" C33 C37' 61(4) . .
F26" C37" C33 C37' -58(4) . .
F25" C37" C33 C37 -120(9) . .
F27" C37" C33 C37 118(9) . .
F26" C37" C33 C37 -1(9) . .
F26' C37' C33 C32 -43.8(13) . .
F27' C37' C33 C32 76.1(13) . .
F25' C37' C33 C32 -161.9(10) . .
F26' C37' C33 C34 146.3(10) . .
F27' C37' C33 C34 -93.8(12) . .
F25' C37' C33 C34 28.3(13) . .
F26' C37' C33 C37" 52(4) . .
F27' C37' C33 C37" 172(4) . .
F25' C37' C33 C37" -66(4) . .
F26' C37' C33 C37 35(4) . .
F27' C37' C33 C37 155(4) . .
F25' C37' C33 C37 -83(4) . .
F26 C37 C33 C32 -1.5(10) . .
F27 C37 C33 C32 119.6(8) . .
F25 C37 C33 C32 -122.0(8) . .
F26 C37 C33 C34 178.2(8) . .
F27 C37 C33 C34 -60.7(10) . .
F25 C37 C33 C34 57.7(10) . .
F26 C37 C33 C37" 146(9) . .
F27 C37 C33 C37" -93(9) . .
F25 C37 C33 C37" 26(9) . .
F26 C37 C33 C37' -108(4) . .
F27 C37 C33 C37' 13(4) . .
F25 C37 C33 C37' 131(4) . .
C32 C33 C34 C35 1.3(13) . .
C37" C33 C34 C35 -176.2(8) . .
C37' C33 C34 C35 171.1(9) . .
C37 C33 C34 C35 -178.3(8) . .
C33 C34 C35 C36 -1.6(13) . .
C33 C34 C35 C38" -168.4(9) . .
C33 C34 C35 C38' 172.3(9) . .
C33 C34 C35 C38 -174.5(9) . .
F30" C38" C35 C34 102.5(12) . .
F28" C38" C35 C34 -136.4(11) . .
F29" C38" C35 C34 -20.4(14) . .
F30" C38" C35 C36 -64.9(12) . .
F28" C38" C35 C36 56.1(11) . .
F29" C38" C35 C36 172.2(9) . .
F30" C38" C35 C38' -171(4) . .
F28" C38" C35 C38' -50(3) . .
F29" C38" C35 C38' 66(3) . .
F30" C38" C35 C38 -171(9) . .
F28" C38" C35 C38 -50(8) . .
F29" C38" C35 C38 66(8) . .
F30' C38' C35 C34 112.3(10) . .
F28' C38' C35 C34 -127.6(10) . .
F29' C38' C35 C34 -5.3(12) . .
F30' C38' C35 C36 -73.7(11) . .
F28' C38' C35 C36 46.4(13) . .
F29' C38' C35 C36 168.6(9) . .
F30' C38' C35 C38" 9(3) . .
F28' C38' C35 C38" 129(3) . .
F29' C38' C35 C38" -109(3) . .
F30' C38' C35 C38 8(3) . .
F28' C38' C35 C38 129(4) . .
F29' C38' C35 C38 -109(4) . .
F29 C38 C35 C34 -44.2(12) . .
F28 C38 C35 C34 -165.2(10) . .
F30 C38 C35 C34 75.0(12) . .
F29 C38 C35 C36 142.6(10) . .
F28 C38 C35 C36 21.7(13) . .
F30 C38 C35 C36 -98.2(11) . .
F29 C38 C35 C38" -141(8) . .
F28 C38 C35 C38" 98(8) . .
F30 C38 C35 C38" -22(8) . .
F29 C38 C35 C38' 39(4) . .
F28 C38 C35 C38' -82(4) . .
F30 C38 C35 C38' 158(4) . .
C32 C31 C36 C35 -1.8(12) . .
N3 C31 C36 C35 -172.8(7) . .
C34 C35 C36 C31 1.8(13) . .
C38" C35 C36 C31 169.3(9) . .
C38' C35 C36 C31 -172.0(9) . .
C38 C35 C36 C31 175.0(9) . .
C28 N4 C39 C40 -113.5(8) . .
Ag2 N4 C39 C40 65.1(8) . .
C28 N4 C39 C44 73.3(10) . .
Ag2 N4 C39 C44 -108.1(7) . .
C44 C39 C40 C41 -1.6(11) . .
N4 C39 C40 C41 -174.9(7) . .
C39 C40 C41 C42 1.2(13) . .
C39 C40 C41 C45 -178.5(7) . .
C39 C40 C41 C45" 177.1(10) . .
C39 C40 C41 C45' -173.9(10) . .
F31 C45 C41 C42 116.7(10) . .
F33 C45 C41 C42 -3.9(12) . .
F32 C45 C41 C42 -124.7(10) . .
F31 C45 C41 C40 -63.6(11) . .
F33 C45 C41 C40 175.9(9) . .
F32 C45 C41 C40 55.1(11) . .
F31 C45 C41 C45" 2(11) . .
F33 C45 C41 C45" -118(11) . .
F32 C45 C41 C45" 121(11) . .
F31 C45 C41 C45' -172(11) . .
F33 C45 C41 C45' 68(11) . .
F32 C45 C41 C45' -53(11) . .
F33" C45" C41 C42 19.9(18) . .
F32" C45" C41 C42 -96.6(15) . .
F31" C45" C41 C42 145.5(14) . .
F33" C45" C41 C40 -155.8(13) . .
F32" C45" C41 C40 87.6(15) . .
F31" C45" C41 C40 -30.2(18) . .
F33" C45" C41 C45 88(11) . .
F32" C45" C41 C45 -29(10) . .
F31" C45" C41 C45 -146(11) . .
F33" C45" C41 C45' 91(6) . .
F32" C45" C41 C45' -26(5) . .
F31" C45" C41 C45' -143(6) . .
F32' C45' C41 C42 -152.6(13) . .
F33' C45' C41 C42 -30.6(16) . .
F31' C45' C41 C42 87.9(15) . .
F32' C45' C41 C40 22.6(17) . .
F33' C45' C41 C40 144.6(13) . .
F31' C45' C41 C40 -96.9(15) . .
F32' C45' C41 C45 97(11) . .
F33' C45' C41 C45 -141(12) . .
F31' C45' C41 C45 -23(11) . .
F32' C45' C41 C45" 94(6) . .
F33' C45' C41 C45" -144(6) . .
F31' C45' C41 C45" -26(5) . .
C40 C41 C42 C43 -0.4(13) . .
C45 C41 C42 C43 179.4(8) . .
C45" C41 C42 C43 -175.9(11) . .
C45' C41 C42 C43 174.8(10) . .
C41 C42 C43 C44 -0.2(13) . .
C41 C42 C43 C46" 172.9(10) . .
C41 C42 C43 C46 179.6(8) . .
C41 C42 C43 C46' -174.3(9) . .
F34" C46" C43 C44 -175.6(10) . .
F36" C46" C43 C44 62.9(14) . .
F35" C46" C43 C44 -56.4(13) . .
F34" C46" C43 C42 11.2(15) . .
F36" C46" C43 C42 -110.4(12) . .
F35" C46" C43 C42 130.3(12) . .
F34" C46" C43 C46 -57(6) . .
F36" C46" C43 C46 -179(100) . .
F35" C46" C43 C46 62(6) . .
F34" C46" C43 C46' -83(4) . .
F36" C46" C43 C46' 155(4) . .
F35" C46" C43 C46' 36(4) . .
F35 C46 C43 C44 -89.8(9) . .
F36 C46 C43 C44 30.0(10) . .
F34 C46 C43 C44 150.4(8) . .
F35 C46 C43 C42 90.4(9) . .
F36 C46 C43 C42 -149.8(8) . .
F34 C46 C43 C42 -29.3(10) . .
F35 C46 C43 C46" -155(7) . .
F36 C46 C43 C46" -35(6) . .
F34 C46 C43 C46" 86(7) . .
F35 C46 C43 C46' -28(6) . .
F36 C46 C43 C46' 92(6) . .
F34 C46 C43 C46' -148(6) . .
F34' C46' C43 C44 121.5(10) . .
F35' C46' C43 C44 -120.6(10) . .
F36' C46' C43 C44 1.4(13) . .
F34' C46' C43 C42 -64.2(12) . .
F35' C46' C43 C42 53.8(13) . .
F36' C46' C43 C42 175.8(10) . .
F34' C46' C43 C46" 28(4) . .
F35' C46' C43 C46" 146(4) . .
F36' C46' C43 C46" -92(4) . .
F34' C46' C43 C46 0(6) . .
F35' C46' C43 C46 118(6) . .
F36' C46' C43 C46 -120(6) . .
C42 C43 C44 C39 -0.2(12) . .
C46" C43 C44 C39 -173.4(9) . .
C46 C43 C44 C39 -179.9(7) . .
C46' C43 C44 C39 174.2(8) . .
C40 C39 C44 C43 1.0(11) . .
N4 C39 C44 C43 174.3(7) . .
C52 C47 C48 C51 2(11) 2_656 2_656
C52 C47 C48 C51 -5(11) . 2_656
C52 C47 C48 C50 8(10) 2_656 2_656
C51 C47 C48 C50 6(9) 2_656 2_656
C52 C47 C48 C50 1(4) . 2_656
C52 C47 C48 C49 7(7) 2_656 .
C51 C47 C48 C49 5(11) 2_656 .
C52 C47 C48 C49 0.0 . .
C51 C47 C48 C52 -2(11) 2_656 2_656
C52 C47 C48 C52 -7(7) . 2_656
C51 C48 C49 C50 9(20) 2_656 2_656
C47 C48 C49 C50 6(23) . 2_656
C52 C48 C49 C50 8(24) 2_656 2_656
C51 C48 C49 C50 3(6) 2_656 .
C50 C48 C49 C50 -6(23) 2_656 .
C47 C48 C49 C50 0.0 . .
C52 C48 C49 C50 2(2) 2_656 .
C50 C48 C49 C51 -9(20) 2_656 2_656
C47 C48 C49 C51 -3(6) . 2_656
C52 C48 C49 C51 -1(5) 2_656 2_656
C51 C48 C49 C49 4(7) 2_656 2_656
C50 C48 C49 C49 -5(19) 2_656 2_656
C47 C48 C49 C49 1(5) . 2_656
C52 C48 C49 C49 4(7) 2_656 2_656
C50 C49 C50 C49 159(74) 2_656 2_656
C48 C49 C50 C49 170(38) . 2_656
C51 C49 C50 C49 171(38) 2_656 2_656
C48 C49 C50 C50 11(39) . 2_656
C51 C49 C50 C50 12(38) 2_656 2_656
C49 C49 C50 C50 -159(74) 2_656 2_656
C50 C49 C50 C48 -11(36) 2_656 2_656
C48 C49 C50 C48 -1(7) . 2_656
C51 C49 C50 C48 0(7) 2_656 2_656
C49 C49 C50 C48 -171(43) 2_656 2_656
C50 C49 C50 C51 -11(39) 2_656 .
C48 C49 C50 C51 0.0 . .
C51 C49 C50 C51 1(2) 2_656 .
C49 C49 C50 C51 -170(38) 2_656 .
C49 C50 C51 C48 10(22) 2_656 2_656
C50 C50 C51 C48 -180(14) 2_656 2_656
C49 C50 C51 C48 -179(11) . 2_656
C49 C50 C51 C47 -179(100) 2_656 2_656
C50 C50 C51 C47 -9(11) 2_656 2_656
C48 C50 C51 C47 171(16) 2_656 2_656
C49 C50 C51 C47 -8(9) . 2_656
C49 C50 C51 C52 -172(30) 2_656 .
C50 C50 C51 C52 -1(5) 2_656 .
C48 C50 C51 C52 179(11) 2_656 .
C49 C50 C51 C52 0.0 . .
C50 C50 C51 C49 170(34) 2_656 2_656
C48 C50 C51 C49 -10(22) 2_656 2_656
C49 C50 C51 C49 172(30) . 2_656
C49 C50 C51 C52 -174(29) 2_656 2_656
C50 C50 C51 C52 -4(6) 2_656 2_656
C48 C50 C51 C52 176(11) 2_656 2_656
C49 C50 C51 C52 -2(3) . 2_656
C51 C47 C52 C52 135(36) 2_656 2_656
C48 C47 C52 C52 136(34) . 2_656
C52 C47 C52 C47 -121(52) 2_656 2_656
C51 C47 C52 C47 13(17) 2_656 2_656
C48 C47 C52 C47 15(18) . 2_656
C52 C47 C52 C51 -136(34) 2_656 .
C51 C47 C52 C51 -2(4) 2_656 .
C48 C47 C52 C51 0.0 . .
C52 C47 C52 C51 -135(36) 2_656 2_656
C48 C47 C52 C51 2(4) . 2_656
C52 C47 C52 C48 -136(35) 2_656 2_656
C51 C47 C52 C48 -1(5) 2_656 2_656
C48 C47 C52 C48 0(4) . 2_656
C48 C51 C52 C52 168(36) 2_656 2_656
C47 C51 C52 C52 165(16) 2_656 2_656
C50 C51 C52 C52 -8(9) . 2_656
C49 C51 C52 C52 -9(12) 2_656 2_656
C48 C51 C52 C47 3(33) 2_656 2_656
C50 C51 C52 C47 -172(8) . 2_656
C49 C51 C52 C47 -174(9) 2_656 2_656
C52 C51 C52 C47 -165(16) 2_656 2_656
C48 C51 C52 C47 176(35) 2_656 .
C47 C51 C52 C47 172(8) 2_656 .
C50 C51 C52 C47 0.0 . .
C49 C51 C52 C47 -2(6) 2_656 .
C52 C51 C52 C47 8(9) 2_656 .
C48 C51 C52 C51 175(35) 2_656 2_656
C47 C51 C52 C51 172(9) 2_656 2_656
C50 C51 C52 C51 -0.8(18) . 2_656
C49 C51 C52 C51 -2(6) 2_656 2_656
C52 C51 C52 C51 7(8) 2_656 2_656
C47 C51 C52 C48 -3(33) 2_656 2_656
C50 C51 C52 C48 -176(35) . 2_656
C49 C51 C52 C48 -177(100) 2_656 2_656
C52 C51 C52 C48 -168(36) 2_656 2_656
C52' C47' C48' C51' 32(13) 2_656 2_656
C47' C47' C48' C51' 159(12) 2_656 2_656
C52' C47' C48' C51' 172(9) . 2_656
C52' C47' C48' C50' -167(51) 2_656 2_656
C47' C47' C48' C50' -40(44) 2_656 2_656
C52' C47' C48' C50' -27(44) . 2_656
C51' C47' C48' C50' 161(52) 2_656 2_656
C52' C47' C48' C49' -139(16) 2_656 .
C47' C47' C48' C49' -13(5) 2_656 .
C52' C47' C48' C49' 0.0 . .
C51' C47' C48' C49' -172(9) 2_656 .
C47' C47' C48' C52' 127(17) 2_656 2_656
C52' C47' C48' C52' 139(16) . 2_656
C51' C47' C48' C52' -32(13) 2_656 2_656
C52' C47' C48' C49' -143(16) 2_656 2_656
C47' C47' C48' C49' -17(6) 2_656 2_656
C52' C47' C48' C49' -4(3) . 2_656
C51' C47' C48' C49' -176(11) 2_656 2_656
C51' C48' C49' C49' -175(38) 2_656 2_656
C50' C48' C49' C49' 151(27) 2_656 2_656
C47' C48' C49' C49' -22(17) . 2_656
C52' C48' C49' C49' -36(18) 2_656 2_656
C51' C48' C49' C50' 34(18) 2_656 2_656
C47' C48' C49' C50' -174(11) . 2_656
C52' C48' C49' C50' 173(13) 2_656 2_656
C49' C48' C49' C50' -151(27) 2_656 2_656
C51' C48' C49' C50' -152(27) 2_656 .
C50' C48' C49' C50' 174(11) 2_656 .
C47' C48' C49' C50' 0.0 . .
C52' C48' C49' C50' -13(5) 2_656 .
C49' C48' C49' C50' 22(17) 2_656 .
C51' C48' C49' C48' -151(26) 2_656 2_656
C50' C48' C49' C48' 175(11) 2_656 2_656
C47' C48' C49' C48' 1.7(19) . 2_656
C52' C48' C49' C48' -11(5) 2_656 2_656
C49' C48' C49' C48' 24(17) 2_656 2_656
C49' C49' C50' C48' 117(23) 2_656 2_656
C50' C49' C50' C48' 13(18) 2_656 2_656
C48' C49' C50' C48' 3(4) . 2_656
C50' C49' C50' C49' -103(37) 2_656 2_656
C48' C49' C50' C49' -113(21) . 2_656
C48' C49' C50' C49' -117(23) 2_656 2_656
C49' C49' C50' C51' 113(22) 2_656 .
C50' C49' C50' C51' 10(17) 2_656 .
C48' C49' C50' C51' 0.0 . .
C48' C49' C50' C51' -3(4) 2_656 .
C49' C50' C51' C48' 13(7) 2_656 2_656
C49' C50' C51' C48' 6(7) . 2_656
C48' C50' C51' C52' -6(7) 2_656 .
C49' C50' C51' C52' 7(5) 2_656 .
C49' C50' C51' C52' 0.0 . .
C48' C50' C51' C47' 4(6) 2_656 2_656
C49' C50' C51' C47' 16(6) 2_656 2_656
C49' C50' C51' C47' 10(3) . 2_656
C48' C51' C52' C47' 30(9) 2_656 2_656
C50' C51' C52' C47' 34(9) . 2_656
C48' C51' C52' C47' -3(4) 2_656 .
C50' C51' C52' C47' 0.0 . .
C47' C51' C52' C47' -34(9) 2_656 .
C50' C51' C52' C48' 3(4) . 2_656
C47' C51' C52' C48' -30(9) 2_656 2_656
C48' C51' C52' C52' 8(5) 2_656 2_656
C50' C51' C52' C52' 12(4) . 2_656
C47' C51' C52' C52' -22(6) 2_656 2_656
C52' C47' C52' C47' 83(21) 2_656 2_656
C48' C47' C52' C47' -50(13) . 2_656
C51' C47' C52' C47' -40(13) 2_656 2_656
C52' C47' C52' C51' 133(11) 2_656 .
C47' C47' C52' C51' 50(13) 2_656 .
C48' C47' C52' C51' 0.0 . .
C51' C47' C52' C51' 10(10) 2_656 .
C52' C47' C52' C48' 131(12) 2_656 2_656
C47' C47' C52' C48' 48(12) 2_656 2_656
C48' C47' C52' C48' -1.8(19) . 2_656
C51' C47' C52' C48' 8(11) 2_656 2_656
C47' C47' C52' C52' -83(21) 2_656 2_656
C48' C47' C52' C52' -133(11) . 2_656
C51' C47' C52' C52' -123(21) 2_656 2_656
C53 C53 C54 C58 36(7) 2_655 2_655
C58 C53 C54 C58 -57(4) . 2_655
C54 C53 C54 C58 -31(6) 2_655 2_655
C53 C53 C54 C55 93(7) 2_655 .
C58 C53 C54 C55 0.0 . .
C54 C53 C54 C55 25(5) 2_655 .
C58 C53 C54 C55 57(4) 2_655 .
C58 C53 C54 C53 -93(7) . 2_655
C54 C53 C54 C53 -67(8) 2_655 2_655
C58 C53 C54 C53 -36(7) 2_655 2_655
C53 C53 C54 C57 75(8) 2_655 2_655
C58 C53 C54 C57 -18(3) . 2_655
C54 C53 C54 C57 8(6) 2_655 2_655
C58 C53 C54 C57 39(4) 2_655 2_655
C58 C54 C55 C57 24(12) 2_655 2_655
C53 C54 C55 C57 -47(9) . 2_655
C53 C54 C55 C57 -26(11) 2_655 2_655
C53 C54 C55 C58 -71(8) . 2_655
C53 C54 C55 C58 -50(6) 2_655 2_655
C57 C54 C55 C58 -24(12) 2_655 2_655
C58 C54 C55 C56 71(8) 2_655 .
C53 C54 C55 C56 0.0 . .
C53 C54 C55 C56 21(4) 2_655 .
C57 C54 C55 C56 47(9) 2_655 .
C58 C54 C55 C56 55(9) 2_655 2_655
C53 C54 C55 C56 -17(4) . 2_655
C53 C54 C55 C56 4(6) 2_655 2_655
C57 C54 C55 C56 30(6) 2_655 2_655
C57 C55 C56 C56 30(5) 2_655 2_655
C58 C55 C56 C56 -30(10) 2_655 2_655
C54 C55 C56 C56 -54(10) . 2_655
C58 C55 C56 C57 -60(7) 2_655 2_655
C54 C55 C56 C57 -84(7) . 2_655
C56 C55 C56 C57 -30(5) 2_655 2_655
C57 C55 C56 C57 84(7) 2_655 .
C58 C55 C56 C57 24(3) 2_655 .
C54 C55 C56 C57 0.0 . .
C56 C55 C56 C57 54(10) 2_655 .
C57 C55 C56 C55 67(6) 2_655 2_655
C58 C55 C56 C55 8(5) 2_655 2_655
C54 C55 C56 C55 -17(4) . 2_655
C56 C55 C56 C55 38(7) 2_655 2_655
C56 C56 C57 C55 34(8) 2_655 2_655
C57 C56 C57 C55 -45(5) 2_655 2_655
C55 C56 C57 C55 -80(3) . 2_655
C57 C56 C57 C56 -79(11) 2_655 2_655
C55 C56 C57 C56 -114(8) . 2_655
C55 C56 C57 C56 -34(8) 2_655 2_655
C56 C56 C57 C58 114(8) 2_655 .
C57 C56 C57 C58 35(5) 2_655 .
C55 C56 C57 C58 0.0 . .
C55 C56 C57 C58 80(3) 2_655 .
C56 C56 C57 C54 96(10) 2_655 2_655
C57 C56 C57 C54 17(6) 2_655 2_655
C55 C56 C57 C54 -18(4) . 2_655
C55 C56 C57 C54 62(4) 2_655 2_655
C56 C56 C57 C57 79(11) 2_655 2_655
C55 C56 C57 C57 -35(5) . 2_655
C55 C56 C57 C57 45(5) 2_655 2_655
C55 C57 C58 C54 28(15) 2_655 2_655
C56 C57 C58 C54 -58(16) 2_655 2_655
C56 C57 C58 C54 -101(12) . 2_655
C57 C57 C58 C54 -86(12) 2_655 2_655
C56 C57 C58 C55 -86(12) 2_655 2_655
C56 C57 C58 C55 -130(10) . 2_655
C54 C57 C58 C55 -28(15) 2_655 2_655
C57 C57 C58 C55 -114(11) 2_655 2_655
C55 C57 C58 C53 130(10) 2_655 .
C56 C57 C58 C53 44(7) 2_655 .
C56 C57 C58 C53 0.0 . .
C54 C57 C58 C53 101(12) 2_655 .
C57 C57 C58 C53 15(3) 2_655 .
C55 C57 C58 C53 110(12) 2_655 2_655
C56 C57 C58 C53 24(8) 2_655 2_655
C56 C57 C58 C53 -20(4) . 2_655
C54 C57 C58 C53 81(12) 2_655 2_655
C57 C57 C58 C53 -4(4) 2_655 2_655
C53 C53 C58 C54 36(10) 2_655 2_655
C54 C53 C58 C54 124(8) . 2_655
C58 C53 C58 C54 105(8) 2_655 2_655
C53 C53 C58 C55 -51(12) 2_655 2_655
C54 C53 C58 C55 37(6) . 2_655
C54 C53 C58 C55 -87(13) 2_655 2_655
C58 C53 C58 C55 18(7) 2_655 2_655
C53 C53 C58 C57 -88(12) 2_655 .
C54 C53 C58 C57 0.0 . .
C54 C53 C58 C57 -124(8) 2_655 .
C58 C53 C58 C57 -19(3) 2_655 .
C54 C53 C58 C53 88(11) . 2_655
C54 C53 C58 C53 -36(10) 2_655 2_655
C58 C53 C58 C53 68(10) 2_655 2_655
C53' C53' C54' C58' -143(48) 2_655 2_655
C54' C53' C54' C58' 13(12) 2_655 2_655
C58' C53' C54' C58' 24(14) . 2_655
C55' C53' C54' C58' 15(13) 2_655 2_655
C54' C53' C54' C53' 156(47) 2_655 2_655
C58' C53' C54' C53' 167(36) . 2_655
C58' C53' C54' C53' 143(48) 2_655 2_655
C55' C53' C54' C53' 157(38) 2_655 2_655
C53' C53' C54' C55' -167(36) 2_655 .
C54' C53' C54' C55' -11(12) 2_655 .
C58' C53' C54' C55' 0.0 . .
C58' C53' C54' C55' -24(14) 2_655 .
C55' C53' C54' C55' -10(3) 2_655 .
C53' C53' C54' C57' -154(38) 2_655 2_655
C54' C53' C54' C57' 2(11) 2_655 2_655
C58' C53' C54' C57' 13(4) . 2_655
C58' C53' C54' C57' -11(11) 2_655 2_655
C55' C53' C54' C57' 3(3) 2_655 2_655
C53' C53' C54' C54' -156(47) 2_655 2_655
C58' C53' C54' C54' 11(12) . 2_655
C58' C53' C54' C54' -13(12) 2_655 2_655
C55' C53' C54' C54' 1(10) 2_655 2_655
C53' C54' C55' C58' 126(26) 2_655 2_655
C53' C54' C55' C58' 131(16) . 2_655
C57' C54' C55' C58' 88(24) 2_655 2_655
C54' C54' C55' C58' 128(18) 2_655 2_655
C58' C54' C55' C57' -88(24) 2_655 2_655
C53' C54' C55' C57' 38(11) 2_655 2_655
C53' C54' C55' C57' 42(12) . 2_655
C54' C54' C55' C57' 39(10) 2_655 2_655
C58' C54' C55' C56' -131(16) 2_655 .
C53' C54' C55' C56' -4(13) 2_655 .
C53' C54' C55' C56' 0.0 . .
C57' C54' C55' C56' -42(12) 2_655 .
C54' C54' C55' C56' -3(3) 2_655 .
C58' C54' C55' C53' -126(26) 2_655 2_655
C53' C54' C55' C53' 4(13) . 2_655
C57' C54' C55' C53' -38(11) 2_655 2_655
C54' C54' C55' C53' 1(10) 2_655 2_655
C58' C54' C55' C56' -116(17) 2_655 2_655
C53' C54' C55' C56' 10(12) 2_655 2_655
C53' C54' C55' C56' 15(3) . 2_655
C57' C54' C55' C56' -28(9) 2_655 2_655
C54' C54' C55' C56' 12(3) 2_655 2_655
C58' C55' C56' C57' 90(15) 2_655 2_655
C54' C55' C56' C57' 109(9) . 2_655
C53' C55' C56' C57' 108(9) 2_655 2_655
C56' C55' C56' C57' 65(10) 2_655 2_655
C58' C55' C56' C56' 25(9) 2_655 2_655
C57' C55' C56' C56' -65(10) 2_655 2_655
C54' C55' C56' C56' 44(9) . 2_655
C53' C55' C56' C56' 43(8) 2_655 2_655
C58' C55' C56' C57' -19(11) 2_655 .
C57' C55' C56' C57' -109(9) 2_655 .
C54' C55' C56' C57' 0.0 . .
C53' C55' C56' C57' -1(4) 2_655 .
C56' C55' C56' C57' -44(9) 2_655 .
C57' C55' C56' C58' -90(15) 2_655 2_655
C54' C55' C56' C58' 19(11) . 2_655
C53' C55' C56' C58' 18(9) 2_655 2_655
C56' C55' C56' C58' -25(9) 2_655 2_655
C58' C55' C56' C55' -9(10) 2_655 2_655
C57' C55' C56' C55' -99(9) 2_655 2_655
C54' C55' C56' C55' 10(3) . 2_655
C53' C55' C56' C55' 9(3) 2_655 2_655
C56' C55' C56' C55' -34(7) 2_655 2_655
C57' C56' C57' C55' -1(8) 2_655 2_655
C56' C56' C57' C55' -73(13) 2_655 2_655
C55' C56' C57' C55' 34(7) . 2_655
C58' C56' C57' C55' 29(7) 2_655 2_655
C57' C56' C57' C56' 71(12) 2_655 2_655
C55' C56' C57' C56' 107(7) . 2_655
C58' C56' C57' C56' 101(9) 2_655 2_655
C55' C56' C57' C56' 73(13) 2_655 2_655
C57' C56' C57' C58' -36(7) 2_655 .
C56' C56' C57' C58' -107(7) 2_655 .
C55' C56' C57' C58' 0.0 . .
C58' C56' C57' C58' -6(4) 2_655 .
C55' C56' C57' C58' -34(7) 2_655 .
C57' C56' C57' C54' -33(7) 2_655 2_655
C56' C56' C57' C54' -104(9) 2_655 2_655
C55' C56' C57' C54' 3(4) . 2_655
C58' C56' C57' C54' -3(3) 2_655 2_655
C55' C56' C57' C54' -31(5) 2_655 2_655
C56' C56' C57' C57' -71(12) 2_655 2_655
C55' C56' C57' C57' 36(7) . 2_655
C58' C56' C57' C57' 30(4) 2_655 2_655
C55' C56' C57' C57' 1(8) 2_655 2_655
C55' C57' C58' C54' -107(27) 2_655 2_655
C56' C57' C58' C54' -28(17) 2_655 2_655
C56' C57' C58' C54' 13(14) . 2_655
C57' C57' C58' C54' 1(14) 2_655 2_655
C56' C57' C58' C55' 79(15) 2_655 2_655
C56' C57' C58' C55' 120(15) . 2_655
C54' C57' C58' C55' 107(27) 2_655 2_655
C57' C57' C58' C55' 108(17) 2_655 2_655
C55' C57' C58' C53' -120(15) 2_655 .
C56' C57' C58' C53' -42(7) 2_655 .
C56' C57' C58' C53' 0.0 . .
C54' C57' C58' C53' -13(14) 2_655 .
C57' C57' C58' C53' -12(3) 2_655 .
C55' C57' C58' C53' -119(18) 2_655 2_655
C56' C57' C58' C53' -40(9) 2_655 2_655
C56' C57' C58' C53' 1(4) . 2_655
C54' C57' C58' C53' -12(11) 2_655 2_655
C57' C57' C58' C53' -11(4) 2_655 2_655
C55' C57' C58' C56' -79(15) 2_655 2_655
C56' C57' C58' C56' 42(7) . 2_655
C54' C57' C58' C56' 28(17) 2_655 2_655
C57' C57' C58' C56' 29(6) 2_655 2_655
C53' C53' C58' C54' -147(41) 2_655 2_655
C54' C53' C58' C54' -152(26) . 2_655
C58' C53' C58' C54' -146(28) 2_655 2_655
C55' C53' C58' C54' -120(31) 2_655 2_655
C53' C53' C58' C55' -27(14) 2_655 2_655
C54' C53' C58' C55' 120(31) 2_655 2_655
C54' C53' C58' C55' -32(7) . 2_655
C58' C53' C58' C55' -26(7) 2_655 2_655
C53' C53' C58' C57' 6(16) 2_655 .
C54' C53' C58' C57' 152(26) 2_655 .
C54' C53' C58' C57' 0.0 . .
C58' C53' C58' C57' 6(4) 2_655 .
C55' C53' C58' C57' 32(7) 2_655 .
C54' C53' C58' C53' 147(41) 2_655 2_655
C54' C53' C58' C53' -6(16) . 2_655
C58' C53' C58' C53' 1(13) 2_655 2_655
C55' C53' C58' C53' 27(14) 2_655 2_655
C53' C53' C58' C56' -9(16) 2_655 2_655
C54' C53' C58' C56' 138(27) 2_655 2_655
C54' C53' C58' C56' -14(3) . 2_655
C58' C53' C58' C56' -8(4) 2_655 2_655
C55' C53' C58' C56' 18(5) 2_655 2_655
